data_1548029
loop_
_publ_author_name
'Elizabeth P. Wildman'
'Gabor Balazs'
'Ashley J. Wooles'
'Manfred Scheer'
'Stephen T. Liddle'

_publ_section_title
;
 Thorium-phosphorus triamidoamine complexes containing Th-P single- and
 multiple-bond interactions
;
_journal_name_full 'Nature Communications'
_journal_page_first 12884
_journal_paper_doi 10.1038/ncomms12884
_journal_volume 7
_journal_year 2016
_chemical_formula_moiety 'C66 H151 N8 P Si6 Th2, 2(C7 H8)'
_chemical_formula_sum 'C80 H167 N8 P Si6 Th2'
_chemical_formula_weight 1904.80
_space_group_crystal_system triclinic
_space_group_IT_number 2
_space_group_name_Hall '-P 1'
_space_group_name_H-M_alt 'P -1'
_symmetry_space_group_name_Hall '-P 1'
_symmetry_space_group_name_H-M 'P -1'
_atom_sites_solution_hydrogens mixed
_atom_sites_solution_primary direct
_atom_sites_solution_secondary difmap
_cell_angle_alpha 96.043(2)
_cell_angle_beta 91.075(2)
_cell_angle_gamma 98.324(2)
_cell_formula_units_Z 2
_cell_length_a 13.8618(4)
_cell_length_b 15.2608(5)
_cell_length_c 22.2411(6)
_cell_measurement_reflns_used 12140
_cell_measurement_temperature 100(2)
_cell_measurement_theta_max 29.1720
_cell_measurement_theta_min 3.9000
_cell_volume 4626.7(2)
_computing_cell_refinement
;
CrysAlisPro, Agilent Technologies,
Version 1.171.37.35h (release 09-02-2015 CrysAlis171 .NET)
(compiled Feb  9 2015,16:26:32)
;
_computing_data_collection
;
CrysAlisPro, Agilent Technologies,
Version 1.171.37.35h (release 09-02-2015 CrysAlis171 .NET)
(compiled Feb  9 2015,16:26:32)
;
_computing_data_reduction
;
CrysAlisPro, Agilent Technologies,
Version 1.171.37.35h (release 09-02-2015 CrysAlis171 .NET)
(compiled Feb  9 2015,16:26:32)
;
_computing_molecular_graphics 'Olex2 (Dolomanov et al., 2009)'
_computing_publication_material 'Olex2 (Dolomanov et al., 2009)'
_computing_structure_refinement 'ShelXL (Sheldrick, 2015)'
_computing_structure_solution 'ShelXT (Sheldrick, 2015)'
_diffrn_ambient_temperature 100(2)
_diffrn_detector 'CCD plate'
_diffrn_detector_area_resol_mean 5.1636
_diffrn_detector_type Atlas
_diffrn_measured_fraction_theta_full 0.988
_diffrn_measured_fraction_theta_max 0.813
_diffrn_measurement_details
;
#__ type_ start__ end____ width___ exp.time_
  1 omega   35.00  101.00   1.0000   85.0000
omega____ theta____ kappa____ phi______ frames
    -       11.3799  178.0000 -120.0000 66

#__ type_ start__ end____ width___ exp.time_
  2 omega  -85.00   15.00   1.0000   85.0000
omega____ theta____ kappa____ phi______ frames
    -      -11.8486  -57.0000 -120.0000 100

#__ type_ start__ end____ width___ exp.time_
  3 omega  -41.00   55.00   1.0000   85.0000
omega____ theta____ kappa____ phi______ frames
    -      -11.8486   57.0000   30.0000 96
;
_diffrn_measurement_device 'four-circle diffractometer'
_diffrn_measurement_device_type 'Xcalibur, Atlas'
_diffrn_measurement_method '\w scans'
_diffrn_orient_matrix_UB_11 -0.0107706000
_diffrn_orient_matrix_UB_12 -0.0431742000
_diffrn_orient_matrix_UB_13 -0.0159928000
_diffrn_orient_matrix_UB_21 0.0192655000
_diffrn_orient_matrix_UB_22 -0.0184466000
_diffrn_orient_matrix_UB_23 0.0247754000
_diffrn_orient_matrix_UB_31 -0.0468015000
_diffrn_orient_matrix_UB_32 -0.0053686000
_diffrn_orient_matrix_UB_33 0.0126531000
_diffrn_radiation_monochromator graphite
_diffrn_radiation_probe x-ray
_diffrn_radiation_type MoK\a
_diffrn_radiation_wavelength 0.71073
_diffrn_reflns_av_R_equivalents 0.0304
_diffrn_reflns_av_unetI/netI 0.0720
_diffrn_reflns_Laue_measured_fraction_full 0.988
_diffrn_reflns_Laue_measured_fraction_max 0.813
_diffrn_reflns_limit_h_max 18
_diffrn_reflns_limit_h_min -16
_diffrn_reflns_limit_k_max 17
_diffrn_reflns_limit_k_min -19
_diffrn_reflns_limit_l_max 30
_diffrn_reflns_limit_l_min -21
_diffrn_reflns_number 34570
_diffrn_reflns_point_group_measured_fraction_full 0.988
_diffrn_reflns_point_group_measured_fraction_max 0.813
_diffrn_reflns_theta_full 26.000
_diffrn_reflns_theta_max 29.530
_diffrn_reflns_theta_min 3.345
_diffrn_source 'Enhance (Mo) X-ray Source'
_exptl_absorpt_coefficient_mu 3.348
_exptl_absorpt_correction_T_max 0.850
_exptl_absorpt_correction_T_min 0.535
_exptl_absorpt_correction_type gaussian
_exptl_absorpt_process_details
;
CrysAlisPro, Agilent Technologies,
Version 1.171.37.35h (release 09-02-2015 CrysAlis171 .NET)
(compiled Feb  9 2015,16:26:32)
Numerical absorption correction based on gaussian integration over
			a multifaceted crystal model
Empirical absorption correction using spherical harmonics,
 implemented in SCALE3 ABSPACK scaling algorithm.
;
_exptl_crystal_colour 'clear light yellow'
_exptl_crystal_colour_lustre clear
_exptl_crystal_colour_modifier light
_exptl_crystal_colour_primary yellow
_exptl_crystal_density_diffrn 1.367
_exptl_crystal_description plate
_exptl_crystal_F_000 1964
_exptl_crystal_size_max 0.2554
_exptl_crystal_size_mid 0.1324
_exptl_crystal_size_min 0.0486
_refine_diff_density_max 1.828
_refine_diff_density_min -1.670
_refine_diff_density_rms 0.148
_refine_ls_extinction_coef .
_refine_ls_extinction_method none
_refine_ls_goodness_of_fit_ref 1.070
_refine_ls_hydrogen_treatment mixed
_refine_ls_matrix_type full
_refine_ls_number_parameters 1090
_refine_ls_number_reflns 21036
_refine_ls_number_restraints 2702
_refine_ls_restrained_S_all 1.107
_refine_ls_R_factor_all 0.0732
_refine_ls_R_factor_gt 0.0479
_refine_ls_shift/su_max 0.002
_refine_ls_shift/su_mean 0.000
_refine_ls_structure_factor_coef Fsqd
_refine_ls_weighting_details 'w=1/[\s^2^(Fo^2^)+(0.0225P)^2^+10.1006P] where P=(Fo^2^+2Fc^2^)/3'
_refine_ls_weighting_scheme calc
_refine_ls_wR_factor_gt 0.0808
_refine_ls_wR_factor_ref 0.0891
_reflns_Friedel_coverage 0.000
_reflns_Friedel_fraction_full .
_reflns_Friedel_fraction_max .
_reflns_number_gt 16150
_reflns_number_total 21036
_reflns_threshold_expression 'I > 2\s(I)'
_cod_data_source_file ncomms12884-s5.cif
_cod_data_source_block 5
_cod_database_code 1548029
_chemical_oxdiff_formula Th2C66H151N8Si6P
_chemical_oxdiff_usercomment 'ostl5 for THEW2'
_shelx_space_group_comment
;
The symmetry employed for this shelxl refinement is uniquely defined
by the following loop, which should always be used as a source of
symmetry information in preference to the above space-group names.
They are only intended as comments.
;
_reflns_odcompleteness_completeness 98.65
_reflns_odcompleteness_iscentric 1
_reflns_odcompleteness_theta 26.32
_olex2_refinement_description
;
1. Fixed Uiso
 At 1.2 times of:
  All C(H) groups, All C(H,H) groups, All P(H) groups
 At 1.5 times of:
  All C(H,H,H) groups
2. Restrained distances
 C70A-C69A = C68A-C69A = C73A-C68A = C72A-C73A = C71A-C72A = C70A-C71A
 1.39 with sigma of 0.01
 C70-C69 = C71-C72 = C71-C70 = C71A-C72A = C72A-C73A = C73A-C68A = C70A-C69A =
 C70A-C71A = C73-C72 = C73-C68 = C68-C69 = C77A-C76A = C77A-C78A = C76-C77 =
 C78A-C79A = C78-C77 = C79-C78 = C80A-C79A = C75A-C76A = C76-C75 = C80-C75 =
 C79-C80 = C75A-C80A
 1.39 with sigma of 0.01
 C74-C75 = C75A-C74A = C68-C67 = C67A-C68A
 1.55 with sigma of 0.01
 P1-H1
 1.43 with sigma of 0.001
 C69-C67 \\sim C67-C73 \\sim C80-C74 \\sim C74-C76
 with sigma of 0.02
 C73A-C70A \\sim C69A-C72A \\sim C73-C70 \\sim C69-C72 \\sim C76A-C79A \\sim
C77A-C80A \\sim C76-C79 ~
 C77-C80
 with sigma of 0.02
 C68-C71 \\sim C68A-C71A \\sim C75A-C78A \\sim C75-C78 \\sim C69A-C67A \\sim
C67A-C73A \\sim C80A-C74A
 \\sim C74A-C76A
 with sigma of 0.02
 Si3-C26 \\sim Si3-C29 \\sim Si3-C23 \\sim Si1-C1 \\sim Si1-C7 \\sim Si1-C4
\\sim Si2-C12A \\sim Si2-C12 ~
 Si2-C15A \\sim Si2-C15 \\sim Si2-C18A \\sim Si2-C18 \\sim Si4-C40 \\sim
Si4-C34 \\sim Si5-C51 \\sim Si4-
 C37 \\sim Si5-C45 \\sim Si5-C48 \\sim Si6A-C59A \\sim Si6-C56 \\sim Si6A-C56A
\\sim Si6-C59 \\sim Si6A-
 C62A \\sim Si6-C62
 with sigma of 0.02
 C41-C40 \\sim C40-C42 \\sim C36-C34 \\sim C34-C35 \\sim C38-C37 \\sim C39-C37
\\sim C6-C4 \\sim C5-C4 ~
 C3-C1 \\sim C2-C1 \\sim C8-C7 \\sim C7-C9 \\sim C30-C29 \\sim C31-C29 \\sim
C25-C23 \\sim C24-C23 \\sim C28-
 C26 \\sim C26-C27 \\sim C13A-C12A \\sim C14A-C12A \\sim C12-C13 \\sim C14-C12
\\sim C18-C20 \\sim C19-C18
 \\sim C19A-C18A \\sim C20A-C18A \\sim C15A-C16A \\sim C16-C15 \\sim C15A-C17A
\\sim C15-C17 \\sim C52-C51
 \\sim C53-C51 \\sim C48-C49 \\sim C50-C48 \\sim C47-C45 \\sim C46-C45 \\sim
C57A-C56A \\sim C58-C56 \\sim C57-
 C56 \\sim C58A-C56A \\sim C64-C62 \\sim C62A-C64A \\sim C63-C62 \\sim
C63A-C62A \\sim C60-C59 \\sim C60A-
 C59A \\sim C61-C59 \\sim C61A-C59A
 with sigma of 0.02
 H1-Th1 \\sim H1-Th2
 with sigma of 0.02
3. Restrained planarity
 C73, C67, C69, C68, C71, C72, C70
 with sigma of 0.1
 C67A, C68A, C69A, C70A, C71A, C72A, C73A
 with sigma of 0.1
 C74, C75, C76, C77, C78, C79, C80
 with sigma of 0.1
 C74A, C75A, C76A, C77A, C78A, C79A, C80A
 with sigma of 0.1
4. Uiso/Uaniso restraints and constraints
C73 \\sim C67 \\sim C67A \\sim C68A \\sim C69 \\sim C68 \\sim C69A \\sim C70A
\\sim C71 \\sim C71A \\sim C72 \\sim C72A \\sim C70 \\sim C73A \\sim C74 \\sim
C74A \\sim C75 \\sim C75A \\sim C76 \\sim C76A \\sim C77 \\sim C77A \\sim C78
\\sim C78A \\sim C79 \\sim C79A \\sim C80 \\sim C80A: within 2A with sigma of
0.01 and sigma for terminal atoms of 0.02
Si2 \\sim C12 \\sim C12A \\sim C13 \\sim C13A \\sim C14 \\sim C14A \\sim C15
\\sim C15A \\sim C16 \\sim C16A \\sim C17 \\sim C17A \\sim C18 \\sim C18A \\sim
C19 \\sim C19A \\sim C20 \\sim C20A: within 2A with sigma of 0.01 and sigma for
terminal atoms of 0.02
5. Rigid body (RIGU) restrains
 All non-hydrogen atoms
 with sigma for 1-2 distances of 0.004 and sigma for 1-3 distances of 0.004
6. Others
 Sof(Si6A)=Sof(C56A)=Sof(H56A)=Sof(C57A)=Sof(H57D)=Sof(H57E)=Sof(H57F)=
 Sof(C58A)=Sof(H58D)=Sof(H58E)=Sof(H58F)=Sof(C59A)=Sof(H59A)=Sof(C60A)=
 Sof(H60D)=Sof(H60E)=Sof(H60F)=Sof(C61A)=Sof(H61D)=Sof(H61E)=Sof(H61F)=
 Sof(C62A)=Sof(H62A)=Sof(C63A)=Sof(H63D)=Sof(H63E)=Sof(H63F)=Sof(C64A)=
 Sof(H64D)=Sof(H64E)=Sof(H64F)=1-FVAR(1)
 Sof(Si6)=Sof(C56)=Sof(H56)=Sof(C57)=Sof(H57A)=Sof(H57B)=Sof(H57C)=Sof(C58)=
 Sof(H58A)=Sof(H58B)=Sof(H58C)=Sof(C59)=Sof(H59)=Sof(C60)=Sof(H60A)=Sof(H60B)=
 Sof(H60C)=Sof(C61)=Sof(H61A)=Sof(H61B)=Sof(H61C)=Sof(C62)=Sof(H62)=Sof(C63)=
 Sof(H63A)=Sof(H63B)=Sof(H63C)=Sof(C64)=Sof(H64A)=Sof(H64B)=Sof(H64C)=FVAR(1)
 Sof(C12A)=Sof(H12A)=Sof(C13A)=Sof(H13D)=Sof(H13E)=Sof(H13F)=Sof(C14A)=
 Sof(H14D)=Sof(H14E)=Sof(H14F)=Sof(C15A)=Sof(H15A)=Sof(C16A)=Sof(H16D)=
 Sof(H16E)=Sof(H16F)=Sof(C17A)=Sof(H17D)=Sof(H17E)=Sof(H17F)=Sof(C18A)=
 Sof(H18A)=Sof(C19A)=Sof(H19D)=Sof(H19E)=Sof(H19F)=Sof(C20A)=Sof(H20D)=
 Sof(H20E)=Sof(H20F)=1-FVAR(2)
 Sof(C12)=Sof(H12)=Sof(C13)=Sof(H13A)=Sof(H13B)=Sof(H13C)=Sof(C14)=Sof(H14A)=
 Sof(H14B)=Sof(H14C)=Sof(C15)=Sof(H15)=Sof(C16)=Sof(H16A)=Sof(H16B)=Sof(H16C)=
 Sof(C17)=Sof(H17A)=Sof(H17B)=Sof(H17C)=Sof(C18)=Sof(H18)=Sof(C19)=Sof(H19A)=
 Sof(H19B)=Sof(H19C)=Sof(C20)=Sof(H20A)=Sof(H20B)=Sof(H20C)=FVAR(2)
 Sof(C74A)=Sof(H74D)=Sof(H74E)=Sof(H74F)=Sof(C75A)=Sof(C76A)=Sof(H76A)=
 Sof(C77A)=Sof(H77A)=Sof(C78A)=Sof(H78A)=Sof(C79A)=Sof(H79A)=Sof(C80A)=
 Sof(H80A)=1-FVAR(3)
 Sof(C74)=Sof(H74B)=Sof(H74A)=Sof(H74C)=Sof(C75)=Sof(C76)=Sof(H76)=Sof(C77)=
 Sof(H77)=Sof(C78)=Sof(H78)=Sof(C79)=Sof(H79)=Sof(C80)=Sof(H80)=FVAR(3)
 Sof(C67A)=Sof(H67D)=Sof(H67E)=Sof(H67F)=Sof(C68A)=Sof(C69A)=Sof(H69A)=
 Sof(C70A)=Sof(H70A)=Sof(C71A)=Sof(H71A)=Sof(C72A)=Sof(H72A)=Sof(C73A)=
 Sof(H73A)=1-FVAR(4)
 Sof(C73)=Sof(H73)=Sof(C67)=Sof(H67A)=Sof(H67B)=Sof(H67C)=Sof(C69)=Sof(H69)=
 Sof(C68)=Sof(C71)=Sof(H71)=Sof(C72)=Sof(H72)=Sof(C70)=Sof(H70)=FVAR(4)
7.a Ternary CH refined with riding coordinates:
 C1(H1A), C4(H4), C7(H7), C12(H12), C12A(H12A), C15(H15), C15A(H15A), C18(H18),
  C18A(H18A), C23(H23), C26(H26), C29(H29), C34(H34), C37(H37), C40(H40),
 C45(H45), C48(H48), C51(H51), C56(H56), C56A(H56A), C59(H59), C59A(H59A),
 C62(H62), C62A(H62A)
7.b Secondary CH2 refined with riding coordinates:
 C10(H10A,H10B), C11(H11A,H11B), C21(H21A,H21B), C22(H22A,H22B), C32(H32A,
 H32B), C33(H33A,H33B), C43(H43A,H43B), C44(H44A,H44B), C54(H54A,H54B),
 C55(H55A,H55B), C65(H65A,H65B), C66(H66A,H66B)
7.c Aromatic/amide H refined with riding coordinates:
 C73(H73), C69(H69), C69A(H69A), C70A(H70A), C71(H71), C71A(H71A), C72(H72),
 C72A(H72A), C70(H70), C73A(H73A), C76(H76), C76A(H76A), C77(H77), C77A(H77A),
 C78(H78), C78A(H78A), C79(H79), C79A(H79A), C80(H80), C80A(H80A)
7.d Idealised Me refined as rotating group:
 C2(H2A,H2B,H2C), C3(H3A,H3B,H3C), C5(H5A,H5B,H5C), C6(H6A,H6B,H6C), C8(H8A,
 H8B,H8C), C9(H9A,H9B,H9C), C13(H13A,H13B,H13C), C13A(H13D,H13E,H13F), C14(H14A,
 H14B,H14C), C14A(H14D,H14E,H14F), C16(H16A,H16B,H16C), C16A(H16D,H16E,H16F),
 C17(H17A,H17B,H17C), C17A(H17D,H17E,H17F), C19(H19A,H19B,H19C), C19A(H19D,H19E,
 H19F), C20(H20A,H20B,H20C), C20A(H20D,H20E,H20F), C24(H24A,H24B,H24C),
 C25(H25A,H25B,H25C), C27(H27A,H27B,H27C), C28(H28A,H28B,H28C), C30(H30A,H30B,
 H30C), C31(H31A,H31B,H31C), C35(H35A,H35B,H35C), C36(H36A,H36B,H36C), C38(H38A,
 H38B,H38C), C39(H39A,H39B,H39C), C41(H41A,H41B,H41C), C42(H42A,H42B,H42C),
 C46(H46A,H46B,H46C), C47(H47A,H47B,H47C), C49(H49A,H49B,H49C), C50(H50A,H50B,
 H50C), C52(H52A,H52B,H52C), C53(H53A,H53B,H53C), C57(H57A,H57B,H57C),
 C57A(H57D,H57E,H57F), C58(H58A,H58B,H58C), C58A(H58D,H58E,H58F), C60(H60A,H60B,
 H60C), C60A(H60D,H60E,H60F), C61(H61A,H61B,H61C), C61A(H61D,H61E,H61F),
 C63(H63A,H63B,H63C), C63A(H63D,H63E,H63F), C64(H64A,H64B,H64C), C64A(H64D,H64E,
 H64F), C67(H67A,H67B,H67C), C67A(H67D,H67E,H67F), C74(H74B,H74A,H74C),
 C74A(H74D,H74E,H74F)
;
_olex2_exptl_crystal_mounting_method 'on micromount in fomblin film.'
_olex2_submission_special_instructions 'No special instructions were received'

loop_
_space_group_symop_operation_xyz
'x, y, z'
'-x, -y, -z'

loop_
_atom_site_label
_atom_site_type_symbol
_atom_site_fract_x
_atom_site_fract_y
_atom_site_fract_z
_atom_site_U_iso_or_equiv
_atom_site_adp_type
_atom_site_occupancy
_atom_site_site_symmetry_order
_atom_site_calc_flag
_atom_site_refinement_flags_posn
_atom_site_refinement_flags_adp
_atom_site_refinement_flags_occupancy
_atom_site_disorder_assembly
_atom_site_disorder_group
Th1 Th 0.18351(2) 0.16440(2) 0.24007(2) 0.01568(5) Uani 1 1 d D U . . .
Th2 Th 0.34835(2) 0.53669(2) 0.24659(2) 0.01633(5) Uani 1 1 d D U . . .
P1 P 0.26959(12) 0.34948(11) 0.24205(7) 0.0261(3) Uani 1 1 d D U . . .
H1 H 0.2051(19) 0.3587(10) 0.1929(11) 0.031 Uiso 1 1 d DR . . . .
Si1 Si 0.39194(11) 0.06857(10) 0.16783(6) 0.0195(3) Uani 1 1 d D U . . .
Si2 Si 0.16783(13) 0.17741(14) 0.40849(7) 0.0386(5) Uani 1 1 d D U . . .
Si3 Si -0.03725(10) 0.17968(11) 0.14409(6) 0.0195(3) Uani 1 1 d D U . . .
Si4 Si 0.60992(11) 0.50801(11) 0.26333(6) 0.0208(3) Uani 1 1 d D U . . .
Si5 Si 0.21782(11) 0.59555(11) 0.38781(6) 0.0227(3) Uani 1 1 d D U . . .
Si6 Si 0.2507(3) 0.5925(4) 0.0995(2) 0.0242(11) Uani 0.529(8) 1 d D U P A 1
Si6A Si 0.2566(4) 0.5560(4) 0.0876(2) 0.0206(11) Uani 0.471(8) 1 d D U P A 2
N1 N 0.2954(3) 0.0683(3) 0.21633(18) 0.0175(9) Uani 1 1 d . U . . .
N2 N 0.1290(3) 0.1360(3) 0.33510(18) 0.0222(10) Uani 1 1 d . U . . .
N3 N 0.0549(3) 0.1267(3) 0.16949(18) 0.0193(9) Uani 1 1 d . U . . .
N4 N 0.1008(3) -0.0110(3) 0.24092(18) 0.0193(9) Uani 1 1 d . U . . .
N5 N 0.5164(3) 0.5613(3) 0.23945(17) 0.0167(9) Uani 1 1 d . U . . .
N6 N 0.3123(3) 0.6100(3) 0.3386(2) 0.0261(11) Uani 1 1 d . U . . .
N7 N 0.2847(3) 0.6043(4) 0.1696(2) 0.0321(11) Uani 1 1 d . U . . .
N8 N 0.4206(3) 0.7154(3) 0.2550(2) 0.0302(11) Uani 1 1 d . U . . .
C1 C 0.3790(4) -0.0388(4) 0.1143(2) 0.0235(12) Uani 1 1 d D U . . .
H1A H 0.3558 -0.0878 0.1395 0.028 Uiso 1 1 calc R . . . .
C2 C 0.3014(4) -0.0453(5) 0.0632(2) 0.0371(16) Uani 1 1 d D U . . .
H2A H 0.2409 -0.0287 0.0801 0.056 Uiso 1 1 calc GR . . . .
H2B H 0.2889 -0.1065 0.0434 0.056 Uiso 1 1 calc GR . . . .
H2C H 0.3248 -0.0047 0.0336 0.056 Uiso 1 1 calc GR . . . .
C3 C 0.4746(4) -0.0616(4) 0.0875(3) 0.0338(15) Uani 1 1 d D U . . .
H3A H 0.5037 -0.0132 0.0649 0.051 Uiso 1 1 calc GR . . . .
H3B H 0.4612 -0.1171 0.0602 0.051 Uiso 1 1 calc GR . . . .
H3C H 0.5200 -0.0692 0.1202 0.051 Uiso 1 1 calc GR . . . .
C4 C 0.5139(4) 0.0768(3) 0.2098(2) 0.0233(12) Uani 1 1 d D U . . .
H4 H 0.5640 0.0752 0.1782 0.028 Uiso 1 1 calc R . . . .
C5 C 0.5245(4) -0.0004(4) 0.2472(3) 0.0335(14) Uani 1 1 d D U . . .
H5A H 0.4809 0.0016 0.2813 0.050 Uiso 1 1 calc GR . . . .
H5B H 0.5921 0.0051 0.2625 0.050 Uiso 1 1 calc GR . . . .
H5C H 0.5074 -0.0571 0.2216 0.050 Uiso 1 1 calc GR . . . .
C6 C 0.5415(5) 0.1650(5) 0.2493(4) 0.057(2) Uani 1 1 d D U . . .
H6A H 0.5427 0.2143 0.2242 0.086 Uiso 1 1 calc GR . . . .
H6B H 0.6062 0.1669 0.2683 0.086 Uiso 1 1 calc GR . . . .
H6C H 0.4934 0.1707 0.2807 0.086 Uiso 1 1 calc GR . . . .
C7 C 0.3941(4) 0.1697(4) 0.1260(3) 0.0294(13) Uani 1 1 d D U . . .
H7 H 0.4082 0.2223 0.1573 0.035 Uiso 1 1 calc R . . . .
C8 C 0.4769(5) 0.1795(5) 0.0814(3) 0.0431(18) Uani 1 1 d D U . . .
H8A H 0.5386 0.1743 0.1021 0.065 Uiso 1 1 calc GR . . . .
H8B H 0.4817 0.2378 0.0662 0.065 Uiso 1 1 calc GR . . . .
H8C H 0.4635 0.1325 0.0475 0.065 Uiso 1 1 calc GR . . . .
C9 C 0.2978(4) 0.1791(5) 0.0939(3) 0.0403(16) Uani 1 1 d D U . . .
H9A H 0.2867 0.1360 0.0577 0.060 Uiso 1 1 calc GR . . . .
H9B H 0.3012 0.2396 0.0822 0.060 Uiso 1 1 calc GR . . . .
H9C H 0.2440 0.1679 0.1214 0.060 Uiso 1 1 calc GR . . . .
C10 C 0.2760(4) -0.0120(3) 0.2487(2) 0.0200(11) Uani 1 1 d . U . . .
H10A H 0.2751 0.0060 0.2928 0.024 Uiso 1 1 calc R . . . .
H10B H 0.3286 -0.0489 0.2413 0.024 Uiso 1 1 calc R . . . .
C11 C 0.1784(4) -0.0660(3) 0.2269(2) 0.0214(11) Uani 1 1 d . U . . .
H11A H 0.1786 -0.0834 0.1828 0.026 Uiso 1 1 calc R . . . .
H11B H 0.1666 -0.1209 0.2475 0.026 Uiso 1 1 calc R . . . .
C12 C 0.2043(9) 0.0808(8) 0.4521(6) 0.044(2) Uani 0.524(7) 1 d D U P B 1
H12 H 0.2335 0.1118 0.4915 0.053 Uiso 0.524(7) 1 calc R . P B 1
C12A C 0.1617(12) 0.1012(10) 0.4666(6) 0.052(3) Uani 0.476(7) 1 d D U P B 2
H12A H 0.1878 0.1386 0.5047 0.063 Uiso 0.476(7) 1 calc R . P B 2
C13 C 0.1247(11) 0.0096(10) 0.4704(7) 0.054(3) Uani 0.524(7) 1 d D U P B 1
H13A H 0.1084 0.0248 0.5125 0.080 Uiso 0.524(7) 1 calc GR . P B 1
H13B H 0.1479 -0.0483 0.4662 0.080 Uiso 0.524(7) 1 calc GR . P B 1
H13C H 0.0664 0.0067 0.4441 0.080 Uiso 0.524(7) 1 calc GR . P B 1
C13A C 0.0752(14) 0.0482(15) 0.4827(10) 0.082(4) Uani 0.476(7) 1 d D U P B 2
H13D H 0.0705 0.0542 0.5268 0.122 Uiso 0.476(7) 1 calc GR . P B 2
H13E H 0.0769 -0.0144 0.4679 0.122 Uiso 0.476(7) 1 calc GR . P B 2
H13F H 0.0184 0.0680 0.4644 0.122 Uiso 0.476(7) 1 calc GR . P B 2
C14 C 0.2818(10) 0.0241(9) 0.4280(6) 0.042(3) Uani 0.524(7) 1 d D U P B 1
H14A H 0.2584 -0.0096 0.3892 0.063 Uiso 0.524(7) 1 calc GR . P B 1
H14B H 0.2935 -0.0174 0.4572 0.063 Uiso 0.524(7) 1 calc GR . P B 1
H14C H 0.3427 0.0632 0.4223 0.063 Uiso 0.524(7) 1 calc GR . P B 1
C14A C 0.2347(13) 0.0387(11) 0.4515(7) 0.052(3) Uani 0.476(7) 1 d D U P B 2
H14D H 0.2170 0.0047 0.4120 0.078 Uiso 0.476(7) 1 calc GR . P B 2
H14E H 0.2346 -0.0025 0.4825 0.078 Uiso 0.476(7) 1 calc GR . P B 2
H14F H 0.2999 0.0731 0.4502 0.078 Uiso 0.476(7) 1 calc GR . P B 2
C15 C 0.2874(15) 0.252(2) 0.4032(10) 0.030(2) Uani 0.524(7) 1 d D U P B 1
H15 H 0.2670 0.3037 0.3851 0.037 Uiso 0.524(7) 1 calc R . P B 1
C15A C 0.2888(16) 0.251(2) 0.4074(11) 0.033(2) Uani 0.476(7) 1 d D U P B 2
H15A H 0.2788 0.3077 0.3906 0.039 Uiso 0.476(7) 1 calc R . P B 2
C16 C 0.3283(15) 0.2934(16) 0.4658(9) 0.035(4) Uani 0.524(7) 1 d D U P B 1
H16A H 0.2782 0.3221 0.4874 0.052 Uiso 0.524(7) 1 calc GR . P B 1
H16B H 0.3854 0.3380 0.4613 0.052 Uiso 0.524(7) 1 calc GR . P B 1
H16C H 0.3474 0.2469 0.4888 0.052 Uiso 0.524(7) 1 calc GR . P B 1
C16A C 0.3494(18) 0.2742(19) 0.4666(11) 0.041(4) Uani 0.476(7) 1 d D U P B 2
H16D H 0.3123 0.3055 0.4969 0.061 Uiso 0.476(7) 1 calc GR . P B 2
H16E H 0.4103 0.3126 0.4596 0.061 Uiso 0.476(7) 1 calc GR . P B 2
H16F H 0.3644 0.2193 0.4814 0.061 Uiso 0.476(7) 1 calc GR . P B 2
C17 C 0.360(2) 0.2206(18) 0.3580(10) 0.028(4) Uani 0.524(7) 1 d D U P B 1
H17A H 0.3423 0.1565 0.3461 0.042 Uiso 0.524(7) 1 calc GR . P B 1
H17B H 0.4256 0.2325 0.3767 0.042 Uiso 0.524(7) 1 calc GR . P B 1
H17C H 0.3581 0.2527 0.3222 0.042 Uiso 0.524(7) 1 calc GR . P B 1
C17A C 0.359(2) 0.205(2) 0.3682(12) 0.035(5) Uani 0.476(7) 1 d D U P B 2
H17D H 0.3765 0.1544 0.3875 0.052 Uiso 0.476(7) 1 calc GR . P B 2
H17E H 0.4182 0.2472 0.3634 0.052 Uiso 0.476(7) 1 calc GR . P B 2
H17F H 0.3280 0.1838 0.3284 0.052 Uiso 0.476(7) 1 calc GR . P B 2
C18 C 0.0723(8) 0.2148(9) 0.4549(4) 0.041(2) Uani 0.524(7) 1 d D U P B 1
H18 H 0.0135 0.1678 0.4493 0.049 Uiso 0.524(7) 1 calc R . P B 1
C18A C 0.0838(8) 0.2667(10) 0.4338(6) 0.039(2) Uani 0.476(7) 1 d D U P B 2
H18A H 0.0998 0.3120 0.4047 0.047 Uiso 0.476(7) 1 calc R . P B 2
C19 C 0.0943(10) 0.2382(11) 0.5219(4) 0.050(3) Uani 0.524(7) 1 d D U P B 1
H19A H 0.1202 0.1889 0.5384 0.074 Uiso 0.524(7) 1 calc GR . P B 1
H19B H 0.0343 0.2487 0.5422 0.074 Uiso 0.524(7) 1 calc GR . P B 1
H19C H 0.1426 0.2921 0.5285 0.074 Uiso 0.524(7) 1 calc GR . P B 1
C19A C 0.0969(11) 0.3239(11) 0.4954(6) 0.053(3) Uani 0.476(7) 1 d D U P B 2
H19D H 0.0957 0.2849 0.5278 0.079 Uiso 0.476(7) 1 calc GR . P B 2
H19E H 0.0439 0.3598 0.5004 0.079 Uiso 0.476(7) 1 calc GR . P B 2
H19F H 0.1596 0.3633 0.4973 0.079 Uiso 0.476(7) 1 calc GR . P B 2
C20 C 0.0499(10) 0.2943(9) 0.4268(5) 0.040(3) Uani 0.524(7) 1 d D U P B 1
H20A H 0.1048 0.3427 0.4345 0.059 Uiso 0.524(7) 1 calc GR . P B 1
H20B H -0.0089 0.3137 0.4443 0.059 Uiso 0.524(7) 1 calc GR . P B 1
H20C H 0.0389 0.2789 0.3830 0.059 Uiso 0.524(7) 1 calc GR . P B 1
C20A C -0.0274(8) 0.2384(9) 0.4224(5) 0.031(3) Uani 0.476(7) 1 d D U P B 2
H20D H -0.0409 0.2172 0.3795 0.046 Uiso 0.476(7) 1 calc GR . P B 2
H20E H -0.0613 0.2895 0.4335 0.046 Uiso 0.476(7) 1 calc GR . P B 2
H20F H -0.0504 0.1904 0.4471 0.046 Uiso 0.476(7) 1 calc GR . P B 2
C21 C 0.0400(4) 0.0685(4) 0.3294(2) 0.0243(12) Uani 1 1 d . U . . .
H21A H -0.0099 0.0883 0.3036 0.029 Uiso 1 1 calc R . . . .
H21B H 0.0128 0.0623 0.3699 0.029 Uiso 1 1 calc R . . . .
C22 C 0.0633(4) -0.0200(4) 0.3021(2) 0.0265(12) Uani 1 1 d . U . . .
H22A H 0.1129 -0.0402 0.3279 0.032 Uiso 1 1 calc R . . . .
H22B H 0.0038 -0.0650 0.2996 0.032 Uiso 1 1 calc R . . . .
C23 C -0.1615(4) 0.1096(4) 0.1493(2) 0.0296(13) Uani 1 1 d D U . . .
H23 H -0.1527 0.0470 0.1349 0.035 Uiso 1 1 calc R . . . .
C24 C -0.1980(4) 0.1071(5) 0.2141(3) 0.0458(19) Uani 1 1 d D U . . .
H24A H -0.1462 0.0933 0.2406 0.069 Uiso 1 1 calc GR . . . .
H24B H -0.2552 0.0612 0.2142 0.069 Uiso 1 1 calc GR . . . .
H24C H -0.2157 0.1653 0.2288 0.069 Uiso 1 1 calc GR . . . .
C25 C -0.2431(4) 0.1320(5) 0.1088(3) 0.0377(16) Uani 1 1 d D U . . .
H25A H -0.2566 0.1922 0.1220 0.057 Uiso 1 1 calc GR . . . .
H25B H -0.3022 0.0891 0.1117 0.057 Uiso 1 1 calc GR . . . .
H25C H -0.2228 0.1290 0.0668 0.057 Uiso 1 1 calc GR . . . .
C26 C -0.0260(4) 0.2908(4) 0.1910(2) 0.0236(12) Uani 1 1 d D U . . .
H26 H 0.0384 0.3244 0.1817 0.028 Uiso 1 1 calc R . . . .
C27 C -0.0243(4) 0.2870(4) 0.2600(2) 0.0308(14) Uani 1 1 d D U . . .
H27A H -0.0904 0.2673 0.2728 0.046 Uiso 1 1 calc GR . . . .
H27B H -0.0002 0.3464 0.2805 0.046 Uiso 1 1 calc GR . . . .
H27C H 0.0189 0.2450 0.2705 0.046 Uiso 1 1 calc GR . . . .
C28 C -0.1034(4) 0.3468(4) 0.1736(3) 0.0345(15) Uani 1 1 d D U . . .
H28A H -0.1008 0.3533 0.1303 0.052 Uiso 1 1 calc GR . . . .
H28B H -0.0908 0.4058 0.1968 0.052 Uiso 1 1 calc GR . . . .
H28C H -0.1682 0.3171 0.1826 0.052 Uiso 1 1 calc GR . . . .
C29 C -0.0254(4) 0.2027(4) 0.0619(2) 0.0244(12) Uani 1 1 d D U . . .
H29 H -0.0829 0.2315 0.0515 0.029 Uiso 1 1 calc R . . . .
C30 C -0.0285(5) 0.1186(4) 0.0166(2) 0.0386(16) Uani 1 1 d D U . . .
H30A H 0.0304 0.0915 0.0224 0.058 Uiso 1 1 calc GR . . . .
H30B H -0.0319 0.1349 -0.0247 0.058 Uiso 1 1 calc GR . . . .
H30C H -0.0862 0.0759 0.0234 0.058 Uiso 1 1 calc GR . . . .
C31 C 0.0652(4) 0.2686(5) 0.0524(3) 0.0398(16) Uani 1 1 d D U . . .
H31A H 0.0644 0.3238 0.0791 0.060 Uiso 1 1 calc GR . . . .
H31B H 0.0656 0.2817 0.0102 0.060 Uiso 1 1 calc GR . . . .
H31C H 0.1237 0.2427 0.0617 0.060 Uiso 1 1 calc GR . . . .
C32 C 0.0472(4) 0.0305(4) 0.1441(2) 0.0203(11) Uani 1 1 d . U . . .
H32A H 0.1099 0.0192 0.1266 0.024 Uiso 1 1 calc R . . . .
H32B H -0.0039 0.0171 0.1114 0.024 Uiso 1 1 calc R . . . .
C33 C 0.0222(4) -0.0293(4) 0.1930(2) 0.0234(12) Uani 1 1 d . U . . .
H33A H -0.0406 -0.0183 0.2106 0.028 Uiso 1 1 calc R . . . .
H33B H 0.0153 -0.0924 0.1757 0.028 Uiso 1 1 calc R . . . .
C34 C 0.7077(4) 0.5914(4) 0.3070(2) 0.0340(14) Uani 1 1 d D U . . .
H34 H 0.7183 0.6434 0.2828 0.041 Uiso 1 1 calc R . . . .
C35 C 0.6791(5) 0.6292(5) 0.3697(3) 0.0459(17) Uani 1 1 d D U . . .
H35A H 0.6154 0.6495 0.3665 0.069 Uiso 1 1 calc GR . . . .
H35B H 0.7282 0.6796 0.3855 0.069 Uiso 1 1 calc GR . . . .
H35C H 0.6753 0.5828 0.3972 0.069 Uiso 1 1 calc GR . . . .
C36 C 0.8080(4) 0.5618(6) 0.3138(3) 0.057(2) Uani 1 1 d D U . . .
H36A H 0.8026 0.5110 0.3378 0.086 Uiso 1 1 calc GR . . . .
H36B H 0.8541 0.6112 0.3343 0.086 Uiso 1 1 calc GR . . . .
H36C H 0.8315 0.5441 0.2737 0.086 Uiso 1 1 calc GR . . . .
C37 C 0.6728(4) 0.4526(4) 0.1983(3) 0.0335(14) Uani 1 1 d D U . . .
H37 H 0.7231 0.4221 0.2168 0.040 Uiso 1 1 calc R . . . .
C38 C 0.7272(5) 0.5154(4) 0.1569(3) 0.0369(15) Uani 1 1 d D U . . .
H38A H 0.6801 0.5426 0.1343 0.055 Uiso 1 1 calc GR . . . .
H38B H 0.7648 0.4816 0.1284 0.055 Uiso 1 1 calc GR . . . .
H38C H 0.7715 0.5621 0.1813 0.055 Uiso 1 1 calc GR . . . .
C39 C 0.6057(6) 0.3809(5) 0.1596(3) 0.064(2) Uani 1 1 d D U . . .
H39A H 0.5713 0.3394 0.1854 0.096 Uiso 1 1 calc GR . . . .
H39B H 0.6442 0.3487 0.1307 0.096 Uiso 1 1 calc GR . . . .
H39C H 0.5582 0.4083 0.1375 0.096 Uiso 1 1 calc GR . . . .
C40 C 0.5536(4) 0.4179(4) 0.3100(2) 0.0250(12) Uani 1 1 d D U . . .
H40 H 0.5097 0.3734 0.2819 0.030 Uiso 1 1 calc R . . . .
C41 C 0.6296(4) 0.3676(4) 0.3363(3) 0.0312(14) Uani 1 1 d D U . . .
H41A H 0.6683 0.3441 0.3036 0.047 Uiso 1 1 calc GR . . . .
H41B H 0.5965 0.3182 0.3565 0.047 Uiso 1 1 calc GR . . . .
H41C H 0.6727 0.4082 0.3656 0.047 Uiso 1 1 calc GR . . . .
C42 C 0.4908(4) 0.4505(4) 0.3606(2) 0.0312(14) Uani 1 1 d D U . . .
H42A H 0.5311 0.4944 0.3894 0.047 Uiso 1 1 calc GR . . . .
H42B H 0.4623 0.3999 0.3815 0.047 Uiso 1 1 calc GR . . . .
H42C H 0.4384 0.4780 0.3435 0.047 Uiso 1 1 calc GR . . . .
C43 C 0.5488(4) 0.6418(4) 0.2094(2) 0.0219(11) Uani 1 1 d . U . . .
H43A H 0.5146 0.6370 0.1694 0.026 Uiso 1 1 calc R . . . .
H43B H 0.6198 0.6469 0.2028 0.026 Uiso 1 1 calc R . . . .
C44 C 0.5271(4) 0.7235(4) 0.2479(3) 0.0303(13) Uani 1 1 d . U . . .
H44A H 0.5608 0.7285 0.2880 0.036 Uiso 1 1 calc R . . . .
H44B H 0.5505 0.7776 0.2283 0.036 Uiso 1 1 calc R . . . .
C45 C 0.1652(5) 0.7007(4) 0.4153(3) 0.0387(15) Uani 1 1 d D U . . .
H45 H 0.1113 0.6802 0.4421 0.046 Uiso 1 1 calc R . . . .
C46 C 0.2332(6) 0.7732(5) 0.4556(3) 0.064(2) Uani 1 1 d D U . . .
H46A H 0.2678 0.7454 0.4856 0.096 Uiso 1 1 calc GR . . . .
H46B H 0.1944 0.8152 0.4765 0.096 Uiso 1 1 calc GR . . . .
H46C H 0.2806 0.8052 0.4305 0.096 Uiso 1 1 calc GR . . . .
C47 C 0.1159(6) 0.7434(5) 0.3661(3) 0.055(2) Uani 1 1 d D U . . .
H47A H 0.1627 0.7582 0.3349 0.083 Uiso 1 1 calc GR . . . .
H47B H 0.0931 0.7979 0.3840 0.083 Uiso 1 1 calc GR . . . .
H47C H 0.0602 0.7016 0.3477 0.083 Uiso 1 1 calc GR . . . .
C48 C 0.1175(4) 0.5129(4) 0.3472(2) 0.0225(12) Uani 1 1 d D U . . .
H48 H 0.1416 0.4539 0.3438 0.027 Uiso 1 1 calc R . . . .
C49 C 0.0939(4) 0.5313(5) 0.2820(2) 0.0335(15) Uani 1 1 d D U . . .
H49A H 0.0684 0.5880 0.2830 0.050 Uiso 1 1 calc GR . . . .
H49B H 0.0449 0.4832 0.2629 0.050 Uiso 1 1 calc GR . . . .
H49C H 0.1534 0.5344 0.2587 0.050 Uiso 1 1 calc GR . . . .
C50 C 0.0230(4) 0.5012(4) 0.3823(2) 0.0341(15) Uani 1 1 d D U . . .
H50A H 0.0357 0.4787 0.4209 0.051 Uiso 1 1 calc GR . . . .
H50B H -0.0266 0.4587 0.3584 0.051 Uiso 1 1 calc GR . . . .
H50C H -0.0006 0.5587 0.3899 0.051 Uiso 1 1 calc GR . . . .
C51 C 0.2561(4) 0.5441(5) 0.4574(2) 0.0369(15) Uani 1 1 d D U . . .
H51 H 0.2505 0.4787 0.4444 0.044 Uiso 1 1 calc R . . . .
C52 C 0.3624(4) 0.5730(6) 0.4796(3) 0.050(2) Uani 1 1 d D U . . .
H52A H 0.4051 0.5703 0.4451 0.074 Uiso 1 1 calc GR . . . .
H52B H 0.3798 0.5331 0.5084 0.074 Uiso 1 1 calc GR . . . .
H52C H 0.3701 0.6342 0.4994 0.074 Uiso 1 1 calc GR . . . .
C53 C 0.1902(5) 0.5524(6) 0.5117(3) 0.056(2) Uani 1 1 d D U . . .
H53A H 0.1972 0.6149 0.5290 0.084 Uiso 1 1 calc GR . . . .
H53B H 0.2091 0.5159 0.5423 0.084 Uiso 1 1 calc GR . . . .
H53C H 0.1221 0.5319 0.4984 0.084 Uiso 1 1 calc GR . . . .
C54 C 0.3908(4) 0.6850(4) 0.3584(3) 0.0368(15) Uani 1 1 d . U . . .
H54A H 0.4541 0.6624 0.3601 0.044 Uiso 1 1 calc R . . . .
H54B H 0.3780 0.7113 0.3996 0.044 Uiso 1 1 calc R . . . .
C55 C 0.3966(5) 0.7562(4) 0.3155(3) 0.0465(17) Uani 1 1 d . U . . .
H55A H 0.3335 0.7789 0.3132 0.056 Uiso 1 1 calc R . . . .
H55B H 0.4477 0.8066 0.3301 0.056 Uiso 1 1 calc R . . . .
C56 C 0.1172(8) 0.6035(9) 0.0861(7) 0.040(3) Uani 0.529(8) 1 d D U P A 1
H56 H 0.1003 0.5807 0.0428 0.048 Uiso 0.529(8) 1 calc R . P A 1
C56A C 0.1245(8) 0.5630(11) 0.0712(6) 0.033(3) Uani 0.471(8) 1 d D U P A 2
H56A H 0.1189 0.6279 0.0777 0.040 Uiso 0.471(8) 1 calc R . P A 2
C57 C 0.0892(9) 0.6978(9) 0.0956(6) 0.051(4) Uani 0.529(8) 1 d D U P A 1
H57A H 0.0898 0.7174 0.1390 0.076 Uiso 0.529(8) 1 calc GR . P A 1
H57B H 0.0238 0.6971 0.0780 0.076 Uiso 0.529(8) 1 calc GR . P A 1
H57C H 0.1363 0.7388 0.0760 0.076 Uiso 0.529(8) 1 calc GR . P A 1
C57A C 0.0853(10) 0.5322(10) 0.0069(5) 0.044(4) Uani 0.471(8) 1 d D U P A 2
H57D H 0.1278 0.5622 -0.0217 0.066 Uiso 0.471(8) 1 calc GR . P A 2
H57E H 0.0192 0.5470 0.0024 0.066 Uiso 0.471(8) 1 calc GR . P A 2
H57F H 0.0835 0.4676 -0.0012 0.066 Uiso 0.471(8) 1 calc GR . P A 2
C58 C 0.050(2) 0.5455(16) 0.1238(13) 0.045(5) Uani 0.529(8) 1 d D U P A 1
H58A H 0.0640 0.4840 0.1171 0.067 Uiso 0.529(8) 1 calc GR . P A 1
H58B H -0.0176 0.5473 0.1119 0.067 Uiso 0.529(8) 1 calc GR . P A 1
H58C H 0.0617 0.5676 0.1667 0.067 Uiso 0.529(8) 1 calc GR . P A 1
C58A C 0.057(2) 0.5196(18) 0.1159(15) 0.040(6) Uani 0.471(8) 1 d D U P A 2
H58D H 0.0695 0.4584 0.1181 0.060 Uiso 0.471(8) 1 calc GR . P A 2
H58E H -0.0109 0.5188 0.1025 0.060 Uiso 0.471(8) 1 calc GR . P A 2
H58F H 0.0688 0.5536 0.1559 0.060 Uiso 0.471(8) 1 calc GR . P A 2
C59 C 0.2699(9) 0.4731(8) 0.0757(5) 0.027(3) Uani 0.529(8) 1 d D U P A 1
H59 H 0.2233 0.4347 0.0992 0.032 Uiso 0.529(8) 1 calc R . P A 1
C59A C 0.2882(10) 0.4399(8) 0.0743(5) 0.022(3) Uani 0.471(8) 1 d D U P A 2
H59A H 0.2373 0.4003 0.0940 0.026 Uiso 0.471(8) 1 calc R . P A 2
C60 C 0.2435(10) 0.4428(10) 0.0086(5) 0.039(3) Uani 0.529(8) 1 d D U P A 1
H60A H 0.1774 0.4542 -0.0008 0.058 Uiso 0.529(8) 1 calc GR . P A 1
H60B H 0.2465 0.3789 0.0002 0.058 Uiso 0.529(8) 1 calc GR . P A 1
H60C H 0.2899 0.4759 -0.0166 0.058 Uiso 0.529(8) 1 calc GR . P A 1
C60A C 0.2858(10) 0.4036(9) 0.0070(5) 0.028(3) Uani 0.471(8) 1 d D U P A 2
H60D H 0.2221 0.4076 -0.0115 0.043 Uiso 0.471(8) 1 calc GR . P A 2
H60E H 0.2965 0.3412 0.0033 0.043 Uiso 0.471(8) 1 calc GR . P A 2
H60F H 0.3372 0.4387 -0.0137 0.043 Uiso 0.471(8) 1 calc GR . P A 2
C61 C 0.3707(11) 0.4509(11) 0.0900(7) 0.030(3) Uani 0.529(8) 1 d D U P A 1
H61A H 0.4169 0.4754 0.0611 0.045 Uiso 0.529(8) 1 calc GR . P A 1
H61B H 0.3682 0.3861 0.0870 0.045 Uiso 0.529(8) 1 calc GR . P A 1
H61C H 0.3920 0.4769 0.1311 0.045 Uiso 0.529(8) 1 calc GR . P A 1
C61A C 0.3869(11) 0.4309(12) 0.1037(7) 0.023(3) Uani 0.471(8) 1 d D U P A 2
H61D H 0.4284 0.4890 0.1085 0.035 Uiso 0.471(8) 1 calc GR . P A 2
H61E H 0.4187 0.3883 0.0779 0.035 Uiso 0.471(8) 1 calc GR . P A 2
H61F H 0.3764 0.4095 0.1434 0.035 Uiso 0.471(8) 1 calc GR . P A 2
C62 C 0.3229(7) 0.6735(9) 0.0517(5) 0.031(3) Uani 0.529(8) 1 d D U P A 1
H62 H 0.3248 0.7336 0.0748 0.037 Uiso 0.529(8) 1 calc R . P A 1
C62A C 0.3259(8) 0.6230(8) 0.0296(5) 0.027(3) Uani 0.471(8) 1 d D U P A 2
H62A H 0.3043 0.5909 -0.0110 0.032 Uiso 0.471(8) 1 calc R . P A 2
C63 C 0.2763(9) 0.6805(10) -0.0100(5) 0.040(3) Uani 0.529(8) 1 d D U P A 1
H63A H 0.2729 0.6234 -0.0352 0.060 Uiso 0.529(8) 1 calc GR . P A 1
H63B H 0.3157 0.7272 -0.0296 0.060 Uiso 0.529(8) 1 calc GR . P A 1
H63C H 0.2103 0.6953 -0.0047 0.060 Uiso 0.529(8) 1 calc GR . P A 1
C63A C 0.3029(10) 0.7171(8) 0.0286(6) 0.033(3) Uani 0.471(8) 1 d D U P A 2
H63D H 0.2323 0.7153 0.0232 0.049 Uiso 0.471(8) 1 calc GR . P A 2
H63E H 0.3360 0.7442 -0.0049 0.049 Uiso 0.471(8) 1 calc GR . P A 2
H63F H 0.3254 0.7525 0.0669 0.049 Uiso 0.471(8) 1 calc GR . P A 2
C64 C 0.4295(9) 0.6614(10) 0.0435(8) 0.030(4) Uani 0.529(8) 1 d D U P A 1
H64A H 0.4598 0.6558 0.0828 0.045 Uiso 0.529(8) 1 calc GR . P A 1
H64B H 0.4642 0.7132 0.0264 0.045 Uiso 0.529(8) 1 calc GR . P A 1
H64C H 0.4329 0.6075 0.0160 0.045 Uiso 0.529(8) 1 calc GR . P A 1
C64A C 0.4364(10) 0.6268(13) 0.0336(11) 0.037(5) Uani 0.471(8) 1 d D U P A 2
H64D H 0.4625 0.6631 0.0709 0.055 Uiso 0.471(8) 1 calc GR . P A 2
H64E H 0.4654 0.6533 -0.0014 0.055 Uiso 0.471(8) 1 calc GR . P A 2
H64F H 0.4524 0.5664 0.0338 0.055 Uiso 0.471(8) 1 calc GR . P A 2
C65 C 0.2731(5) 0.6970(5) 0.1911(3) 0.0435(16) Uani 1 1 d . U . . .
H65A H 0.2333 0.6977 0.2276 0.052 Uiso 1 1 calc R . . . .
H65B H 0.2387 0.7228 0.1594 0.052 Uiso 1 1 calc R . . . .
C66 C 0.3716(5) 0.7523(4) 0.2060(3) 0.0419(15) Uani 1 1 d . U . . .
H66A H 0.4118 0.7516 0.1697 0.050 Uiso 1 1 calc R . . . .
H66B H 0.3635 0.8148 0.2190 0.050 Uiso 1 1 calc R . . . .
C73 C 0.6186(10) 0.0512(10) 0.4106(7) 0.074(3) Uiso 0.512(9) 1 d D U P C 1
H73 H 0.5916 0.1046 0.4200 0.089 Uiso 0.512(9) 1 calc R . P C 1
C67 C 0.7656(15) 0.1419(12) 0.3790(11) 0.147(8) Uiso 0.512(9) 1 d D U P C 1
H67A H 0.7227 0.1872 0.3871 0.221 Uiso 0.512(9) 1 calc GR . P C 1
H67B H 0.7873 0.1419 0.3373 0.221 Uiso 0.512(9) 1 calc GR . P C 1
H67C H 0.8224 0.1554 0.4071 0.221 Uiso 0.512(9) 1 calc GR . P C 1
C67A C 0.7762(16) 0.1860(14) 0.3785(14) 0.181(10) Uiso 0.488(9) 1 d D U P C 2
H67D H 0.8365 0.1663 0.3637 0.272 Uiso 0.488(9) 1 calc GR . P C 2
H67E H 0.7909 0.2272 0.4154 0.272 Uiso 0.488(9) 1 calc GR . P C 2
H67F H 0.7472 0.2164 0.3475 0.272 Uiso 0.488(9) 1 calc GR . P C 2
C68A C 0.7011(10) 0.1016(11) 0.3927(7) 0.081(4) Uiso 0.488(9) 1 d D U P C 2
C69 C 0.7614(11) -0.0196(10) 0.3734(7) 0.091(4) Uiso 0.512(9) 1 d D U P C 1
H69 H 0.8259 -0.0117 0.3590 0.109 Uiso 0.512(9) 1 calc R . P C 1
C68 C 0.7098(10) 0.0499(10) 0.3877(8) 0.078(4) Uiso 0.512(9) 1 d D U P C 1
C69A C 0.7340(12) 0.0199(10) 0.3796(9) 0.082(4) Uiso 0.488(9) 1 d D U P C 2
H69A H 0.7957 0.0137 0.3632 0.099 Uiso 0.488(9) 1 calc R . P C 2
C70A C 0.6672(12) -0.0513(10) 0.3931(9) 0.088(3) Uiso 0.488(9) 1 d D U P C 2
H70A H 0.6824 -0.1102 0.3859 0.105 Uiso 0.488(9) 1 calc R . P C 2
C71 C 0.6179(11) -0.1048(10) 0.4047(7) 0.077(4) Uiso 0.512(9) 1 d D U P C 1
H71 H 0.5849 -0.1619 0.4113 0.092 Uiso 0.512(9) 1 calc R . P C 1
C71A C 0.5788(14) -0.0375(10) 0.4170(13) 0.090(4) Uiso 0.488(9) 1 d D U P C 2
H71A H 0.5347 -0.0879 0.4257 0.108 Uiso 0.488(9) 1 calc R . P C 2
C72 C 0.5688(13) -0.0331(10) 0.4189(11) 0.092(4) Uiso 0.512(9) 1 d D U P C 1
H72 H 0.5045 -0.0406 0.4334 0.111 Uiso 0.512(9) 1 calc R . P C 1
C72A C 0.5512(11) 0.0466(10) 0.4288(8) 0.079(4) Uiso 0.488(9) 1 d D U P C 2
H72A H 0.4896 0.0526 0.4456 0.095 Uiso 0.488(9) 1 calc R . P C 2
C70 C 0.7108(11) -0.1016(11) 0.3819(7) 0.094(4) Uiso 0.512(9) 1 d D U P C 1
H70 H 0.7387 -0.1545 0.3725 0.113 Uiso 0.512(9) 1 calc R . P C 1
C73A C 0.6132(10) 0.1213(10) 0.4163(7) 0.072(4) Uiso 0.488(9) 1 d D U P C 2
H73A H 0.5975 0.1800 0.4231 0.087 Uiso 0.488(9) 1 calc R . P C 2
C74 C -0.2885(9) -0.1543(9) 0.1257(5) 0.050(4) Uiso 0.509(7) 1 d D U P D 1
H74B H -0.2599 -0.1221 0.0929 0.075 Uiso 0.509(7) 1 calc GR . P D 1
H74A H -0.3145 -0.1126 0.1554 0.075 Uiso 0.509(7) 1 calc GR . P D 1
H74C H -0.3414 -0.2008 0.1091 0.075 Uiso 0.509(7) 1 calc GR . P D 1
C74A C -0.2572(11) -0.1533(11) 0.0704(6) 0.074(5) Uiso 0.491(7) 1 d D U P D 2
H74D H -0.3111 -0.1991 0.0543 0.111 Uiso 0.491(7) 1 calc GR . P D 2
H74E H -0.2018 -0.1546 0.0437 0.111 Uiso 0.491(7) 1 calc GR . P D 2
H74F H -0.2784 -0.0946 0.0725 0.111 Uiso 0.491(7) 1 calc GR . P D 2
C75 C -0.2098(8) -0.1971(7) 0.1563(5) 0.050(3) Uiso 0.509(7) 1 d D U P D 1
C75A C -0.2255(8) -0.1721(7) 0.1354(5) 0.051(3) Uiso 0.491(7) 1 d D U P D 2
C76 C -0.2042(10) -0.1902(10) 0.2177(5) 0.058(3) Uiso 0.509(7) 1 d D U P D 1
H76 H -0.2468 -0.1594 0.2421 0.069 Uiso 0.509(7) 1 calc R . P D 1
C76A C -0.2599(10) -0.1222(9) 0.1839(5) 0.057(3) Uiso 0.491(7) 1 d D U P D 2
H76A H -0.3008 -0.0790 0.1774 0.069 Uiso 0.491(7) 1 calc R . P D 2
C77 C -0.1304(10) -0.2321(10) 0.2430(5) 0.057(3) Uiso 0.509(7) 1 d D U P D 1
H77 H -0.1198 -0.2300 0.2854 0.069 Uiso 0.509(7) 1 calc R . P D 1
C77A C -0.2339(10) -0.1364(9) 0.2408(5) 0.047(3) Uiso 0.491(7) 1 d D U P D 2
H77A H -0.2570 -0.1049 0.2754 0.057 Uiso 0.491(7) 1 calc R . P D 2
C78 C -0.0752(10) -0.2756(10) 0.2028(5) 0.064(4) Uiso 0.509(7) 1 d D U P D 1
H78 H -0.0309 -0.3094 0.2194 0.077 Uiso 0.509(7) 1 calc R . P D 1
C78A C -0.1732(12) -0.1979(11) 0.2461(6) 0.071(4) Uiso 0.491(7) 1 d D U P D 2
H78A H -0.1536 -0.2060 0.2860 0.085 Uiso 0.491(7) 1 calc R . P D 2
C79 C -0.0767(10) -0.2757(10) 0.1405(5) 0.062(4) Uiso 0.509(7) 1 d D U P D 1
H79 H -0.0304 -0.3015 0.1161 0.074 Uiso 0.509(7) 1 calc R . P D 1
C79A C -0.1364(11) -0.2505(10) 0.1991(5) 0.059(3) Uiso 0.491(7) 1 d D U P D 2
H79A H -0.0941 -0.2923 0.2062 0.071 Uiso 0.491(7) 1 calc R . P D 2
C80 C -0.1500(9) -0.2360(10) 0.1156(5) 0.054(3) Uiso 0.509(7) 1 d D U P D 1
H80 H -0.1584 -0.2355 0.0732 0.065 Uiso 0.509(7) 1 calc R . P D 1
C80A C -0.1660(11) -0.2371(10) 0.1419(5) 0.055(3) Uiso 0.491(7) 1 d D U P D 2
H80A H -0.1463 -0.2715 0.1074 0.066 Uiso 0.491(7) 1 calc R . P D 2

loop_
_atom_site_aniso_label
_atom_site_aniso_U_11
_atom_site_aniso_U_22
_atom_site_aniso_U_33
_atom_site_aniso_U_23
_atom_site_aniso_U_13
_atom_site_aniso_U_12
Th1 0.01263(10) 0.01549(11) 0.01801(10) -0.00170(7) -0.00020(7) 0.00170(8)
Th2 0.01456(10) 0.01920(12) 0.01629(10) 0.00582(8) 0.00131(8) 0.00316(8)
P1 0.0230(7) 0.0156(7) 0.0384(8) 0.0005(6) -0.0017(6) 0.0010(6)
Si1 0.0195(8) 0.0174(8) 0.0228(7) 0.0034(6) 0.0076(6) 0.0048(6)
Si2 0.0353(10) 0.0556(13) 0.0187(8) -0.0015(7) -0.0010(7) -0.0097(9)
Si3 0.0131(7) 0.0261(9) 0.0182(7) -0.0005(6) -0.0028(6) 0.0015(6)
Si4 0.0156(7) 0.0264(9) 0.0213(7) 0.0068(6) -0.0027(6) 0.0031(6)
Si5 0.0237(8) 0.0239(9) 0.0209(7) 0.0022(6) 0.0077(6) 0.0043(7)
Si6 0.0235(18) 0.035(3) 0.017(2) 0.0104(19) 0.0014(14) 0.010(2)
Si6A 0.025(2) 0.020(3) 0.018(2) 0.0039(18) -0.0057(15) 0.004(2)
N1 0.018(2) 0.015(2) 0.019(2) 0.0007(16) 0.0019(17) 0.0020(17)
N2 0.018(2) 0.028(3) 0.018(2) -0.0005(17) 0.0009(17) 0.0013(19)
N3 0.013(2) 0.025(2) 0.020(2) 0.0029(17) -0.0015(17) 0.0025(17)
N4 0.016(2) 0.019(2) 0.021(2) 0.0013(17) 0.0027(16) -0.0008(17)
N5 0.017(2) 0.020(2) 0.0127(19) 0.0026(16) -0.0011(16) 0.0031(17)
N6 0.022(2) 0.026(3) 0.029(2) 0.0009(19) 0.0079(19) 0.0005(19)
N7 0.021(2) 0.047(3) 0.033(2) 0.024(2) 0.0011(18) 0.009(2)
N8 0.028(2) 0.018(3) 0.047(3) 0.006(2) 0.018(2) 0.005(2)
C1 0.031(3) 0.021(3) 0.020(2) 0.001(2) 0.003(2) 0.009(2)
C2 0.040(4) 0.045(4) 0.028(3) -0.005(3) -0.005(3) 0.020(3)
C3 0.033(3) 0.038(4) 0.032(3) -0.004(3) 0.007(3) 0.015(3)
C4 0.014(2) 0.021(3) 0.033(3) 0.000(2) 0.006(2) 0.000(2)
C5 0.020(3) 0.043(4) 0.035(3) 0.006(3) -0.005(2) -0.005(3)
C6 0.031(4) 0.041(4) 0.091(5) -0.026(4) -0.011(4) 0.004(3)
C7 0.029(3) 0.026(3) 0.038(3) 0.012(2) 0.016(2) 0.010(2)
C8 0.042(4) 0.043(4) 0.054(4) 0.030(3) 0.025(3) 0.019(3)
C9 0.037(3) 0.038(4) 0.054(4) 0.028(3) 0.019(3) 0.014(3)
C10 0.021(3) 0.014(3) 0.025(3) 0.001(2) 0.002(2) 0.003(2)
C11 0.028(3) 0.011(3) 0.025(3) 0.002(2) 0.004(2) 0.000(2)
C12 0.049(5) 0.058(5) 0.023(4) 0.004(4) 0.002(4) -0.001(4)
C12A 0.066(6) 0.060(5) 0.028(4) 0.008(4) -0.004(4) -0.003(4)
C13 0.053(7) 0.063(7) 0.044(6) 0.010(5) 0.013(5) 0.002(5)
C13A 0.079(8) 0.097(9) 0.066(8) 0.024(8) 0.002(6) -0.008(7)
C14 0.046(6) 0.052(7) 0.030(6) 0.017(5) 0.002(5) 0.004(5)
C14A 0.066(7) 0.057(7) 0.029(6) 0.011(6) -0.013(5) -0.008(6)
C15 0.030(4) 0.036(4) 0.024(4) -0.002(4) -0.003(3) 0.004(3)
C15A 0.031(4) 0.037(5) 0.027(4) -0.002(4) -0.003(4) 0.002(4)
C16 0.032(7) 0.042(9) 0.028(5) -0.005(5) -0.002(5) 0.002(6)
C16A 0.038(8) 0.045(10) 0.035(5) -0.005(6) -0.012(6) 0.003(7)
C17 0.030(5) 0.027(8) 0.027(7) 0.003(5) -0.005(5) 0.001(6)
C17A 0.033(6) 0.036(9) 0.035(8) 0.005(6) -0.004(6) -0.001(6)
C18 0.038(4) 0.058(5) 0.024(4) 0.001(3) 0.004(3) 0.000(4)
C18A 0.037(4) 0.056(5) 0.023(4) 0.000(4) 0.008(4) -0.001(4)
C19 0.042(7) 0.085(9) 0.020(4) -0.008(4) 0.001(4) 0.013(7)
C19A 0.041(6) 0.072(7) 0.036(5) -0.019(5) 0.010(5) -0.006(6)
C20 0.041(6) 0.057(6) 0.020(5) 0.001(4) 0.009(5) 0.006(5)
C20A 0.034(5) 0.038(7) 0.019(5) -0.010(5) 0.001(4) 0.013(4)
C21 0.019(3) 0.035(3) 0.019(2) 0.003(2) 0.004(2) 0.001(2)
C22 0.024(3) 0.031(3) 0.024(2) 0.005(2) 0.004(2) 0.001(2)
C23 0.017(3) 0.040(4) 0.030(3) 0.004(2) -0.005(2) -0.001(2)
C24 0.018(3) 0.084(6) 0.036(3) 0.017(3) -0.003(2) 0.003(3)
C25 0.014(3) 0.061(5) 0.036(3) 0.010(3) -0.007(2) -0.004(3)
C26 0.019(3) 0.029(3) 0.023(2) 0.000(2) -0.003(2) 0.009(2)
C27 0.031(3) 0.037(4) 0.026(3) -0.001(2) 0.001(2) 0.012(3)
C28 0.033(3) 0.042(4) 0.032(3) -0.001(3) -0.006(3) 0.019(3)
C29 0.020(3) 0.030(3) 0.022(2) 0.005(2) -0.003(2) -0.002(2)
C30 0.049(4) 0.046(4) 0.018(3) -0.002(2) 0.001(3) 0.000(3)
C31 0.037(3) 0.054(4) 0.024(3) 0.006(3) 0.000(3) -0.010(3)
C32 0.017(3) 0.021(3) 0.020(2) -0.0042(19) -0.001(2) -0.001(2)
C33 0.021(3) 0.020(3) 0.027(3) -0.002(2) -0.001(2) 0.000(2)
C34 0.027(3) 0.043(4) 0.030(3) 0.014(2) -0.015(2) -0.007(3)
C35 0.048(4) 0.047(4) 0.035(3) 0.003(3) -0.020(3) -0.015(3)
C36 0.026(3) 0.085(6) 0.061(4) 0.024(4) -0.017(3) -0.004(3)
C37 0.032(3) 0.034(3) 0.040(3) 0.012(2) 0.013(3) 0.018(3)
C38 0.040(4) 0.043(4) 0.029(3) 0.004(3) 0.010(3) 0.009(3)
C39 0.069(5) 0.049(5) 0.066(5) -0.023(4) 0.040(4) -0.008(4)
C40 0.023(3) 0.025(3) 0.027(3) 0.010(2) -0.006(2) 0.001(2)
C41 0.033(3) 0.027(3) 0.033(3) 0.008(3) -0.007(3) 0.000(3)
C42 0.034(3) 0.033(4) 0.027(3) 0.015(2) 0.003(2) -0.001(3)
C43 0.018(3) 0.025(3) 0.025(3) 0.011(2) 0.004(2) 0.005(2)
C44 0.033(3) 0.017(3) 0.040(3) 0.008(2) 0.015(2) -0.002(2)
C45 0.048(4) 0.027(3) 0.041(3) -0.002(2) 0.025(3) 0.008(3)
C46 0.067(5) 0.045(5) 0.072(5) -0.023(4) 0.031(4) 0.003(4)
C47 0.065(5) 0.047(5) 0.065(4) 0.017(3) 0.032(4) 0.032(4)
C48 0.022(3) 0.023(3) 0.023(2) 0.002(2) 0.004(2) 0.004(2)
C49 0.024(3) 0.044(4) 0.033(3) 0.008(3) 0.003(2) 0.006(3)
C50 0.030(3) 0.044(4) 0.027(3) 0.005(3) 0.007(2) 0.000(3)
C51 0.037(3) 0.047(4) 0.025(3) 0.007(3) 0.001(2) 0.000(3)
C52 0.039(4) 0.086(6) 0.023(3) 0.002(3) 0.005(3) 0.008(3)
C53 0.035(4) 0.105(7) 0.027(3) 0.015(4) 0.003(3) -0.002(4)
C54 0.032(3) 0.035(3) 0.037(3) -0.011(2) 0.018(3) -0.009(3)
C55 0.048(4) 0.026(3) 0.063(4) -0.001(3) 0.029(3) -0.004(3)
C56 0.029(5) 0.061(8) 0.035(7) 0.017(6) -0.001(4) 0.013(5)
C56A 0.027(5) 0.042(9) 0.032(6) 0.009(5) -0.004(4) 0.007(5)
C57 0.035(7) 0.068(8) 0.056(8) 0.018(6) -0.001(6) 0.023(6)
C57A 0.039(8) 0.055(10) 0.037(6) 0.007(5) -0.016(5) 0.002(7)
C58 0.034(9) 0.070(12) 0.029(9) 0.009(9) -0.002(6) -0.001(8)
C58A 0.027(7) 0.053(14) 0.043(10) 0.016(10) -0.003(6) 0.010(8)
C59 0.026(6) 0.034(6) 0.023(5) 0.011(4) 0.004(4) 0.006(4)
C59A 0.017(6) 0.020(5) 0.028(5) 0.004(4) -0.004(4) 0.001(4)
C60 0.044(8) 0.043(8) 0.028(5) 0.000(5) -0.006(5) 0.005(6)
C60A 0.035(8) 0.020(7) 0.031(5) -0.002(4) -0.009(5) 0.009(6)
C61 0.036(7) 0.027(8) 0.029(7) -0.001(5) 0.001(5) 0.014(5)
C61A 0.020(6) 0.028(9) 0.022(7) 0.000(5) -0.003(5) 0.004(5)
C62 0.036(5) 0.037(7) 0.027(5) 0.018(5) 0.005(4) 0.014(5)
C62A 0.042(6) 0.019(6) 0.021(5) 0.004(4) 0.003(4) 0.006(4)
C63 0.045(7) 0.055(9) 0.027(5) 0.021(5) 0.006(5) 0.022(6)
C63A 0.044(8) 0.025(6) 0.030(7) 0.008(5) -0.007(6) 0.005(5)
C64 0.039(6) 0.027(9) 0.029(7) 0.015(7) 0.009(4) 0.009(5)
C64A 0.038(6) 0.035(11) 0.041(10) 0.021(9) 0.008(5) 0.005(6)
C65 0.033(3) 0.052(4) 0.056(4) 0.034(3) 0.017(3) 0.019(3)
C66 0.044(3) 0.026(3) 0.064(4) 0.022(3) 0.025(3) 0.016(3)

loop_
_atom_type_symbol
_atom_type_description
_atom_type_scat_dispersion_real
_atom_type_scat_dispersion_imag
_atom_type_scat_source
C C 0.0033 0.0016 'International Tables Vol C Tables 4.2.6.8 and 6.1.1.4'
H H 0.0000 0.0000 'International Tables Vol C Tables 4.2.6.8 and 6.1.1.4'
N N 0.0061 0.0033 'International Tables Vol C Tables 4.2.6.8 and 6.1.1.4'
P P 0.1023 0.0942 'International Tables Vol C Tables 4.2.6.8 and 6.1.1.4'
Si Si 0.0817 0.0704 'International Tables Vol C Tables 4.2.6.8 and 6.1.1.4'
Th Th -7.2400 8.8979 'International Tables Vol C Tables 4.2.6.8 and 6.1.1.4'

loop_
_exptl_crystal_face_index_h
_exptl_crystal_face_index_k
_exptl_crystal_face_index_l
_exptl_crystal_face_perp_dist
_exptl_oxdiff_crystal_face_indexfrac_h
_exptl_oxdiff_crystal_face_indexfrac_k
_exptl_oxdiff_crystal_face_indexfrac_l
_exptl_oxdiff_crystal_face_x
_exptl_oxdiff_crystal_face_y
_exptl_oxdiff_crystal_face_z
0 -7 30 0.0711 0.0000 -6.9999 30.0017 -0.1776 0.8724 0.4172
0 7 -30 0.0541 -0.0000 6.9999 -30.0017 0.1776 -0.8724 -0.4172
18 -5 9 0.1356 18.0000 -4.9999 9.0003 -0.1219 0.6620 -0.7017
-18 5 -9 0.1356 -18.0000 4.9999 -9.0003 0.1219 -0.6620 0.7017
0 19 11 0.0158 -0.0001 19.0000 10.9995 -0.9962 -0.0780 0.0372
0 -19 -11 0.0328 0.0001 -19.0000 -10.9995 0.9962 0.0780 -0.0372
-17 -1 17 0.0827 -17.0000 -1.0000 17.0012 -0.0456 0.1121 1.0161
5 6 -29 0.0558 5.0000 5.9999 -29.0017 0.1509 -0.7329 -0.6332
18 1 -13 0.0967 17.9999 1.0000 -13.0010 -0.0291 0.0062 -1.0123

loop_
_geom_angle_atom_site_label_1
_geom_angle_atom_site_label_2
_geom_angle_atom_site_label_3
_geom_angle
_geom_angle_site_symmetry_1
_geom_angle_site_symmetry_3
N1 Th1 P1 112.07(11) . .
N1 Th1 N2 106.02(15) . .
N1 Th1 N3 107.19(15) . .
N1 Th1 N4 68.54(14) . .
N2 Th1 P1 110.20(12) . .
N2 Th1 N4 68.50(14) . .
N3 Th1 P1 111.71(12) . .
N3 Th1 N2 109.43(15) . .
N3 Th1 N4 68.98(14) . .
N4 Th1 P1 178.71(9) . .
N5 Th2 P1 112.98(11) . .
N5 Th2 N6 106.97(15) . .
N5 Th2 N8 68.00(14) . .
N6 Th2 P1 109.23(12) . .
N6 Th2 N8 68.73(15) . .
N7 Th2 P1 112.38(14) . .
N7 Th2 N5 106.70(15) . .
N7 Th2 N6 108.35(17) . .
N7 Th2 N8 68.68(18) . .
N8 Th2 P1 177.96(10) . .
Th1 P1 H1 89.6(5) . .
Th2 P1 Th1 177.55(6) . .
Th2 P1 H1 89.8(5) . .
N1 Si1 C1 111.2(2) . .
N1 Si1 C4 112.4(2) . .
N1 Si1 C7 106.9(2) . .
C4 Si1 C1 106.0(2) . .
C7 Si1 C1 112.1(3) . .
C7 Si1 C4 108.2(3) . .
N2 Si2 C12 109.8(5) . .
N2 Si2 C12A 119.0(6) . .
N2 Si2 C15 106.7(7) . .
N2 Si2 C15A 109.5(7) . .
N2 Si2 C18 113.9(4) . .
N2 Si2 C18A 105.6(4) . .
C12A Si2 C15A 113.8(13) . .
C12A Si2 C18A 106.6(7) . .
C15 Si2 C12 103.1(13) . .
C15A Si2 C18A 100.2(13) . .
C18 Si2 C12 101.6(5) . .
C18 Si2 C15 120.7(10) . .
N3 Si3 C23 111.1(2) . .
N3 Si3 C26 106.4(2) . .
N3 Si3 C29 113.1(2) . .
C26 Si3 C23 112.8(3) . .
C26 Si3 C29 107.0(2) . .
C29 Si3 C23 106.5(2) . .
N5 Si4 C34 110.2(3) . .
N5 Si4 C37 112.6(2) . .
N5 Si4 C40 107.3(2) . .
C34 Si4 C40 112.8(3) . .
C37 Si4 C34 106.1(3) . .
C37 Si4 C40 107.8(3) . .
N6 Si5 C45 115.4(3) . .
N6 Si5 C48 107.1(2) . .
N6 Si5 C51 111.2(2) . .
C45 Si5 C51 107.7(3) . .
C48 Si5 C45 108.5(3) . .
C48 Si5 C51 106.6(3) . .
N7 Si6 C56 113.8(5) . .
N7 Si6 C59 101.4(4) . .
N7 Si6 C62 114.7(5) . .
C59 Si6 C56 109.4(6) . .
C59 Si6 C62 111.5(6) . .
C62 Si6 C56 105.9(6) . .
N7 Si6A C62A 114.3(5) . .
C56A Si6A N7 106.9(5) . .
C56A Si6A C62A 104.5(6) . .
C59A Si6A N7 110.8(4) . .
C59A Si6A C56A 113.9(7) . .
C59A Si6A C62A 106.4(6) . .
Si1 N1 Th1 134.2(2) . .
C10 N1 Th1 111.2(3) . .
C10 N1 Si1 114.6(3) . .
Si2 N2 Th1 134.3(2) . .
C21 N2 Th1 110.3(3) . .
C21 N2 Si2 115.4(3) . .
Si3 N3 Th1 135.3(2) . .
C32 N3 Th1 110.7(3) . .
C32 N3 Si3 113.8(3) . .
C11 N4 Th1 107.0(3) . .
C11 N4 C22 112.2(4) . .
C11 N4 C33 110.9(4) . .
C22 N4 Th1 106.8(3) . .
C22 N4 C33 112.7(4) . .
C33 N4 Th1 106.8(3) . .
Si4 N5 Th2 133.9(2) . .
C43 N5 Th2 111.5(3) . .
C43 N5 Si4 114.6(3) . .
Si5 N6 Th2 134.7(3) . .
C54 N6 Th2 110.5(3) . .
C54 N6 Si5 114.8(3) . .
Si6 N7 Th2 145.1(4) . .
Si6A N7 Th2 127.7(3) . .
C65 N7 Th2 110.4(4) . .
C65 N7 Si6 104.5(4) . .
C65 N7 Si6A 121.8(4) . .
C44 N8 Th2 107.6(3) . .
C44 N8 C55 111.3(5) . .
C44 N8 C66 112.1(5) . .
C55 N8 Th2 107.5(3) . .
C66 N8 Th2 106.7(4) . .
C66 N8 C55 111.4(5) . .
Si1 C1 H1A 105.8 . .
C2 C1 Si1 114.5(4) . .
C2 C1 H1A 105.8 . .
C3 C1 Si1 114.9(4) . .
C3 C1 H1A 105.8 . .
C3 C1 C2 109.3(4) . .
C1 C2 H2A 109.5 . .
C1 C2 H2B 109.5 . .
C1 C2 H2C 109.5 . .
H2A C2 H2B 109.5 . .
H2A C2 H2C 109.5 . .
H2B C2 H2C 109.5 . .
C1 C3 H3A 109.5 . .
C1 C3 H3B 109.5 . .
C1 C3 H3C 109.5 . .
H3A C3 H3B 109.5 . .
H3A C3 H3C 109.5 . .
H3B C3 H3C 109.5 . .
Si1 C4 H4 106.2 . .
C5 C4 Si1 115.2(4) . .
C5 C4 H4 106.2 . .
C6 C4 Si1 112.8(4) . .
C6 C4 H4 106.2 . .
C6 C4 C5 109.6(5) . .
C4 C5 H5A 109.5 . .
C4 C5 H5B 109.5 . .
C4 C5 H5C 109.5 . .
H5A C5 H5B 109.5 . .
H5A C5 H5C 109.5 . .
H5B C5 H5C 109.5 . .
C4 C6 H6A 109.5 . .
C4 C6 H6B 109.5 . .
C4 C6 H6C 109.5 . .
H6A C6 H6B 109.5 . .
H6A C6 H6C 109.5 . .
H6B C6 H6C 109.5 . .
Si1 C7 H7 106.0 . .
C8 C7 Si1 113.0(4) . .
C8 C7 H7 106.0 . .
C8 C7 C9 109.5(5) . .
C9 C7 Si1 115.7(4) . .
C9 C7 H7 106.0 . .
C7 C8 H8A 109.5 . .
C7 C8 H8B 109.5 . .
C7 C8 H8C 109.5 . .
H8A C8 H8B 109.5 . .
H8A C8 H8C 109.5 . .
H8B C8 H8C 109.5 . .
C7 C9 H9A 109.5 . .
C7 C9 H9B 109.5 . .
C7 C9 H9C 109.5 . .
H9A C9 H9B 109.5 . .
H9A C9 H9C 109.5 . .
H9B C9 H9C 109.5 . .
N1 C10 H10A 109.7 . .
N1 C10 H10B 109.7 . .
N1 C10 C11 110.0(4) . .
H10A C10 H10B 108.2 . .
C11 C10 H10A 109.7 . .
C11 C10 H10B 109.7 . .
N4 C11 C10 108.6(4) . .
N4 C11 H11A 110.0 . .
N4 C11 H11B 110.0 . .
C10 C11 H11A 110.0 . .
C10 C11 H11B 110.0 . .
H11A C11 H11B 108.3 . .
Si2 C12 H12 104.1 . .
C13 C12 Si2 119.4(10) . .
C13 C12 H12 104.1 . .
C13 C12 C14 101.7(10) . .
C14 C12 Si2 121.4(8) . .
C14 C12 H12 104.1 . .
Si2 C12A H12A 105.6 . .
C13A C12A Si2 124.8(13) . .
C13A C12A H12A 105.6 . .
C13A C12A C14A 106.7(14) . .
C14A C12A Si2 107.2(10) . .
C14A C12A H12A 105.6 . .
C12 C13 H13A 109.5 . .
C12 C13 H13B 109.5 . .
C12 C13 H13C 109.5 . .
H13A C13 H13B 109.5 . .
H13A C13 H13C 109.5 . .
H13B C13 H13C 109.5 . .
C12A C13A H13D 109.5 . .
C12A C13A H13E 109.5 . .
C12A C13A H13F 109.5 . .
H13D C13A H13E 109.5 . .
H13D C13A H13F 109.5 . .
H13E C13A H13F 109.5 . .
C12 C14 H14A 109.5 . .
C12 C14 H14B 109.5 . .
C12 C14 H14C 109.5 . .
H14A C14 H14B 109.5 . .
H14A C14 H14C 109.5 . .
H14B C14 H14C 109.5 . .
C12A C14A H14D 109.5 . .
C12A C14A H14E 109.5 . .
C12A C14A H14F 109.5 . .
H14D C14A H14E 109.5 . .
H14D C14A H14F 109.5 . .
H14E C14A H14F 109.5 . .
Si2 C15 H15 102.4 . .
C16 C15 Si2 111.4(14) . .
C16 C15 H15 102.4 . .
C17 C15 Si2 118.0(16) . .
C17 C15 H15 102.4 . .
C17 C15 C16 117.2(18) . .
Si2 C15A H15A 109.2 . .
C16A C15A Si2 117.9(18) . .
C16A C15A H15A 109.2 . .
C17A C15A Si2 110.5(19) . .
C17A C15A H15A 109.2 . .
C17A C15A C16A 100(2) . .
C15 C16 H16A 109.5 . .
C15 C16 H16B 109.5 . .
C15 C16 H16C 109.5 . .
H16A C16 H16B 109.5 . .
H16A C16 H16C 109.5 . .
H16B C16 H16C 109.5 . .
C15A C16A H16D 109.5 . .
C15A C16A H16E 109.5 . .
C15A C16A H16F 109.5 . .
H16D C16A H16E 109.5 . .
H16D C16A H16F 109.5 . .
H16E C16A H16F 109.5 . .
C15 C17 H17A 109.5 . .
C15 C17 H17B 109.5 . .
C15 C17 H17C 109.5 . .
H17A C17 H17B 109.5 . .
H17A C17 H17C 109.5 . .
H17B C17 H17C 109.5 . .
C15A C17A H17D 109.5 . .
C15A C17A H17E 109.5 . .
C15A C17A H17F 109.5 . .
H17D C17A H17E 109.5 . .
H17D C17A H17F 109.5 . .
H17E C17A H17F 109.5 . .
Si2 C18 H18 108.3 . .
C19 C18 Si2 118.0(8) . .
C19 C18 H18 108.3 . .
C20 C18 Si2 103.1(8) . .
C20 C18 H18 108.3 . .
C20 C18 C19 110.4(11) . .
Si2 C18A H18A 102.6 . .
C19A C18A Si2 122.9(10) . .
C19A C18A H18A 102.6 . .
C19A C18A C20A 106.4(9) . .
C20A C18A Si2 116.7(9) . .
C20A C18A H18A 102.6 . .
C18 C19 H19A 109.5 . .
C18 C19 H19B 109.5 . .
C18 C19 H19C 109.5 . .
H19A C19 H19B 109.5 . .
H19A C19 H19C 109.5 . .
H19B C19 H19C 109.5 . .
C18A C19A H19D 109.5 . .
C18A C19A H19E 109.5 . .
C18A C19A H19F 109.5 . .
H19D C19A H19E 109.5 . .
H19D C19A H19F 109.5 . .
H19E C19A H19F 109.5 . .
C18 C20 H20A 109.5 . .
C18 C20 H20B 109.5 . .
C18 C20 H20C 109.5 . .
H20A C20 H20B 109.5 . .
H20A C20 H20C 109.5 . .
H20B C20 H20C 109.5 . .
C18A C20A H20D 109.5 . .
C18A C20A H20E 109.5 . .
C18A C20A H20F 109.5 . .
H20D C20A H20E 109.5 . .
H20D C20A H20F 109.5 . .
H20E C20A H20F 109.5 . .
N2 C21 H21A 109.6 . .
N2 C21 H21B 109.6 . .
N2 C21 C22 110.5(4) . .
H21A C21 H21B 108.1 . .
C22 C21 H21A 109.6 . .
C22 C21 H21B 109.6 . .
N4 C22 C21 109.3(4) . .
N4 C22 H22A 109.8 . .
N4 C22 H22B 109.8 . .
C21 C22 H22A 109.8 . .
C21 C22 H22B 109.8 . .
H22A C22 H22B 108.3 . .
Si3 C23 H23 105.9 . .
C24 C23 Si3 114.2(4) . .
C24 C23 H23 105.9 . .
C25 C23 Si3 115.5(4) . .
C25 C23 H23 105.9 . .
C25 C23 C24 108.6(4) . .
C23 C24 H24A 109.5 . .
C23 C24 H24B 109.5 . .
C23 C24 H24C 109.5 . .
H24A C24 H24B 109.5 . .
H24A C24 H24C 109.5 . .
H24B C24 H24C 109.5 . .
C23 C25 H25A 109.5 . .
C23 C25 H25B 109.5 . .
C23 C25 H25C 109.5 . .
H25A C25 H25B 109.5 . .
H25A C25 H25C 109.5 . .
H25B C25 H25C 109.5 . .
Si3 C26 H26 106.2 . .
C27 C26 Si3 115.2(4) . .
C27 C26 H26 106.2 . .
C28 C26 Si3 112.8(4) . .
C28 C26 H26 106.2 . .
C28 C26 C27 109.5(4) . .
C26 C27 H27A 109.5 . .
C26 C27 H27B 109.5 . .
C26 C27 H27C 109.5 . .
H27A C27 H27B 109.5 . .
H27A C27 H27C 109.5 . .
H27B C27 H27C 109.5 . .
C26 C28 H28A 109.5 . .
C26 C28 H28B 109.5 . .
C26 C28 H28C 109.5 . .
H28A C28 H28B 109.5 . .
H28A C28 H28C 109.5 . .
H28B C28 H28C 109.5 . .
Si3 C29 H29 106.6 . .
C30 C29 Si3 114.4(4) . .
C30 C29 H29 106.6 . .
C31 C29 Si3 112.4(4) . .
C31 C29 H29 106.6 . .
C31 C29 C30 109.7(5) . .
C29 C30 H30A 109.5 . .
C29 C30 H30B 109.5 . .
C29 C30 H30C 109.5 . .
H30A C30 H30B 109.5 . .
H30A C30 H30C 109.5 . .
H30B C30 H30C 109.5 . .
C29 C31 H31A 109.5 . .
C29 C31 H31B 109.5 . .
C29 C31 H31C 109.5 . .
H31A C31 H31B 109.5 . .
H31A C31 H31C 109.5 . .
H31B C31 H31C 109.5 . .
N3 C32 H32A 109.6 . .
N3 C32 H32B 109.6 . .
N3 C32 C33 110.3(4) . .
H32A C32 H32B 108.1 . .
C33 C32 H32A 109.6 . .
C33 C32 H32B 109.6 . .
N4 C33 C32 109.3(4) . .
N4 C33 H33A 109.8 . .
N4 C33 H33B 109.8 . .
C32 C33 H33A 109.8 . .
C32 C33 H33B 109.8 . .
H33A C33 H33B 108.3 . .
Si4 C34 H34 105.5 . .
C35 C34 Si4 115.2(4) . .
C35 C34 H34 105.5 . .
C35 C34 C36 107.9(5) . .
C36 C34 Si4 116.2(5) . .
C36 C34 H34 105.5 . .
C34 C35 H35A 109.5 . .
C34 C35 H35B 109.5 . .
C34 C35 H35C 109.5 . .
H35A C35 H35B 109.5 . .
H35A C35 H35C 109.5 . .
H35B C35 H35C 109.5 . .
C34 C36 H36A 109.5 . .
C34 C36 H36B 109.5 . .
C34 C36 H36C 109.5 . .
H36A C36 H36B 109.5 . .
H36A C36 H36C 109.5 . .
H36B C36 H36C 109.5 . .
Si4 C37 H37 106.2 . .
C38 C37 Si4 115.7(4) . .
C38 C37 H37 106.2 . .
C39 C37 Si4 113.4(4) . .
C39 C37 H37 106.2 . .
C39 C37 C38 108.5(5) . .
C37 C38 H38A 109.5 . .
C37 C38 H38B 109.5 . .
C37 C38 H38C 109.5 . .
H38A C38 H38B 109.5 . .
H38A C38 H38C 109.5 . .
H38B C38 H38C 109.5 . .
C37 C39 H39A 109.5 . .
C37 C39 H39B 109.5 . .
C37 C39 H39C 109.5 . .
H39A C39 H39B 109.5 . .
H39A C39 H39C 109.5 . .
H39B C39 H39C 109.5 . .
Si4 C40 H40 106.7 . .
C41 C40 Si4 112.7(4) . .
C41 C40 H40 106.7 . .
C42 C40 Si4 114.3(4) . .
C42 C40 H40 106.7 . .
C42 C40 C41 109.2(4) . .
C40 C41 H41A 109.5 . .
C40 C41 H41B 109.5 . .
C40 C41 H41C 109.5 . .
H41A C41 H41B 109.5 . .
H41A C41 H41C 109.5 . .
H41B C41 H41C 109.5 . .
C40 C42 H42A 109.5 . .
C40 C42 H42B 109.5 . .
C40 C42 H42C 109.5 . .
H42A C42 H42B 109.5 . .
H42A C42 H42C 109.5 . .
H42B C42 H42C 109.5 . .
N5 C43 H43A 109.7 . .
N5 C43 H43B 109.7 . .
N5 C43 C44 110.0(4) . .
H43A C43 H43B 108.2 . .
C44 C43 H43A 109.7 . .
C44 C43 H43B 109.7 . .
N8 C44 C43 108.4(5) . .
N8 C44 H44A 110.0 . .
N8 C44 H44B 110.0 . .
C43 C44 H44A 110.0 . .
C43 C44 H44B 110.0 . .
H44A C44 H44B 108.4 . .
Si5 C45 H45 104.7 . .
C46 C45 Si5 116.6(5) . .
C46 C45 H45 104.7 . .
C47 C45 Si5 115.2(4) . .
C47 C45 H45 104.7 . .
C47 C45 C46 109.5(6) . .
C45 C46 H46A 109.5 . .
C45 C46 H46B 109.5 . .
C45 C46 H46C 109.5 . .
H46A C46 H46B 109.5 . .
H46A C46 H46C 109.5 . .
H46B C46 H46C 109.5 . .
C45 C47 H47A 109.5 . .
C45 C47 H47B 109.5 . .
C45 C47 H47C 109.5 . .
H47A C47 H47B 109.5 . .
H47A C47 H47C 109.5 . .
H47B C47 H47C 109.5 . .
Si5 C48 H48 106.3 . .
C49 C48 Si5 114.3(4) . .
C49 C48 H48 106.3 . .
C50 C48 Si5 113.5(4) . .
C50 C48 H48 106.3 . .
C50 C48 C49 109.4(4) . .
C48 C49 H49A 109.5 . .
C48 C49 H49B 109.5 . .
C48 C49 H49C 109.5 . .
H49A C49 H49B 109.5 . .
H49A C49 H49C 109.5 . .
H49B C49 H49C 109.5 . .
C48 C50 H50A 109.5 . .
C48 C50 H50B 109.5 . .
C48 C50 H50C 109.5 . .
H50A C50 H50B 109.5 . .
H50A C50 H50C 109.5 . .
H50B C50 H50C 109.5 . .
Si5 C51 H51 105.4 . .
C52 C51 Si5 115.4(4) . .
C52 C51 H51 105.4 . .
C52 C51 C53 108.6(5) . .
C53 C51 Si5 115.6(4) . .
C53 C51 H51 105.4 . .
C51 C52 H52A 109.5 . .
C51 C52 H52B 109.5 . .
C51 C52 H52C 109.5 . .
H52A C52 H52B 109.5 . .
H52A C52 H52C 109.5 . .
H52B C52 H52C 109.5 . .
C51 C53 H53A 109.5 . .
C51 C53 H53B 109.5 . .
C51 C53 H53C 109.5 . .
H53A C53 H53B 109.5 . .
H53A C53 H53C 109.5 . .
H53B C53 H53C 109.5 . .
N6 C54 H54A 109.4 . .
N6 C54 H54B 109.4 . .
N6 C54 C55 111.1(6) . .
H54A C54 H54B 108.0 . .
C55 C54 H54A 109.4 . .
C55 C54 H54B 109.4 . .
N8 C55 C54 107.9(5) . .
N8 C55 H55A 110.1 . .
N8 C55 H55B 110.1 . .
C54 C55 H55A 110.1 . .
C54 C55 H55B 110.1 . .
H55A C55 H55B 108.4 . .
Si6 C56 H56 106.6 . .
C57 C56 Si6 117.2(9) . .
C57 C56 H56 106.6 . .
C58 C56 Si6 112.0(14) . .
C58 C56 H56 106.6 . .
C58 C56 C57 107.3(13) . .
Si6A C56A H56A 105.4 . .
C57A C56A Si6A 117.0(9) . .
C57A C56A H56A 105.4 . .
C58A C56A Si6A 112.9(16) . .
C58A C56A H56A 105.4 . .
C58A C56A C57A 109.8(18) . .
C56 C57 H57A 109.5 . .
C56 C57 H57B 109.5 . .
C56 C57 H57C 109.5 . .
H57A C57 H57B 109.5 . .
H57A C57 H57C 109.5 . .
H57B C57 H57C 109.5 . .
C56A C57A H57D 109.5 . .
C56A C57A H57E 109.5 . .
C56A C57A H57F 109.5 . .
H57D C57A H57E 109.5 . .
H57D C57A H57F 109.5 . .
H57E C57A H57F 109.5 . .
C56 C58 H58A 109.5 . .
C56 C58 H58B 109.5 . .
C56 C58 H58C 109.5 . .
H58A C58 H58B 109.5 . .
H58A C58 H58C 109.5 . .
H58B C58 H58C 109.5 . .
C56A C58A H58D 109.5 . .
C56A C58A H58E 109.5 . .
C56A C58A H58F 109.5 . .
H58D C58A H58E 109.5 . .
H58D C58A H58F 109.5 . .
H58E C58A H58F 109.5 . .
Si6 C59 H59 106.2 . .
C60 C59 Si6 113.2(8) . .
C60 C59 H59 106.2 . .
C61 C59 Si6 115.8(9) . .
C61 C59 H59 106.2 . .
C61 C59 C60 108.7(10) . .
Si6A C59A H59A 106.8 . .
C60A C59A Si6A 113.6(8) . .
C60A C59A H59A 106.8 . .
C61A C59A Si6A 113.0(9) . .
C61A C59A H59A 106.8 . .
C61A C59A C60A 109.4(10) . .
C59 C60 H60A 109.5 . .
C59 C60 H60B 109.5 . .
C59 C60 H60C 109.5 . .
H60A C60 H60B 109.5 . .
H60A C60 H60C 109.5 . .
H60B C60 H60C 109.5 . .
C59A C60A H60D 109.5 . .
C59A C60A H60E 109.5 . .
C59A C60A H60F 109.5 . .
H60D C60A H60E 109.5 . .
H60D C60A H60F 109.5 . .
H60E C60A H60F 109.5 . .
C59 C61 H61A 109.5 . .
C59 C61 H61B 109.5 . .
C59 C61 H61C 109.5 . .
H61A C61 H61B 109.5 . .
H61A C61 H61C 109.5 . .
H61B C61 H61C 109.5 . .
C59A C61A H61D 109.5 . .
C59A C61A H61E 109.5 . .
C59A C61A H61F 109.5 . .
H61D C61A H61E 109.5 . .
H61D C61A H61F 109.5 . .
H61E C61A H61F 109.5 . .
Si6 C62 H62 105.4 . .
C63 C62 Si6 115.5(8) . .
C63 C62 H62 105.4 . .
C63 C62 C64 108.8(10) . .
C64 C62 Si6 115.3(9) . .
C64 C62 H62 105.4 . .
Si6A C62A H62A 106.0 . .
C63A C62A Si6A 115.0(8) . .
C63A C62A H62A 106.0 . .
C63A C62A C64A 108.6(11) . .
C64A C62A Si6A 114.5(11) . .
C64A C62A H62A 106.0 . .
C62 C63 H63A 109.5 . .
C62 C63 H63B 109.5 . .
C62 C63 H63C 109.5 . .
H63A C63 H63B 109.5 . .
H63A C63 H63C 109.5 . .
H63B C63 H63C 109.5 . .
C62A C63A H63D 109.5 . .
C62A C63A H63E 109.5 . .
C62A C63A H63F 109.5 . .
H63D C63A H63E 109.5 . .
H63D C63A H63F 109.5 . .
H63E C63A H63F 109.5 . .
C62 C64 H64A 109.5 . .
C62 C64 H64B 109.5 . .
C62 C64 H64C 109.5 . .
H64A C64 H64B 109.5 . .
H64A C64 H64C 109.5 . .
H64B C64 H64C 109.5 . .
C62A C64A H64D 109.5 . .
C62A C64A H64E 109.5 . .
C62A C64A H64F 109.5 . .
H64D C64A H64E 109.5 . .
H64D C64A H64F 109.5 . .
H64E C64A H64F 109.5 . .
N7 C65 H65A 109.6 . .
N7 C65 H65B 109.6 . .
N7 C65 C66 110.3(5) . .
H65A C65 H65B 108.1 . .
C66 C65 H65A 109.6 . .
C66 C65 H65B 109.6 . .
N8 C66 C65 109.1(5) . .
N8 C66 H66A 109.9 . .
N8 C66 H66B 109.9 . .
C65 C66 H66A 109.9 . .
C65 C66 H66B 109.9 . .
H66A C66 H66B 108.3 . .
C68 C73 H73 123.0 . .
C68 C73 C72 114.1(14) . .
C72 C73 H73 123.0 . .
H67A C67 H67B 109.5 . .
H67A C67 H67C 109.5 . .
H67B C67 H67C 109.5 . .
C68 C67 H67A 109.5 . .
C68 C67 H67B 109.5 . .
C68 C67 H67C 109.5 . .
H67D C67A H67E 109.5 . .
H67D C67A H67F 109.5 . .
H67E C67A H67F 109.5 . .
C68A C67A H67D 109.5 . .
C68A C67A H67E 109.5 . .
C68A C67A H67F 109.5 . .
C69A C68A C67A 114.7(10) . .
C69A C68A C73A 130.3(15) . .
C73A C68A C67A 115.1(11) . .
C68 C69 H69 123.2 . .
C70 C69 H69 123.2 . .
C70 C69 C68 113.6(14) . .
C73 C68 C67 114.7(11) . .
C73 C68 C69 131.0(14) . .
C69 C68 C67 114.2(10) . .
C68A C69A H69A 123.6 . .
C70A C69A C68A 112.8(14) . .
C70A C69A H69A 123.6 . .
C69A C70A H70A 119.7 . .
C71A C70A C69A 120.6(14) . .
C71A C70A H70A 119.7 . .
C72 C71 H71 116.8 . .
C72 C71 C70 126.3(16) . .
C70 C71 H71 116.8 . .
C70A C71A H71A 118.4 . .
C70A C71A C72A 123.2(15) . .
C72A C71A H71A 118.4 . .
C73 C72 H72 121.6 . .
C71 C72 C73 116.7(15) . .
C71 C72 H72 121.6 . .
C71A C72A H72A 120.0 . .
C73A C72A C71A 120.1(14) . .
C73A C72A H72A 120.0 . .
C69 C70 C71 118.2(15) . .
C69 C70 H70 120.9 . .
C71 C70 H70 120.9 . .
C68A C73A H73A 123.5 . .
C72A C73A C68A 113.1(14) . .
C72A C73A H73A 123.5 . .
H74B C74 H74A 109.5 . .
H74B C74 H74C 109.5 . .
H74A C74 H74C 109.5 . .
C75 C74 H74B 109.5 . .
C75 C74 H74A 109.5 . .
C75 C74 H74C 109.5 . .
H74D C74A H74E 109.5 . .
H74D C74A H74F 109.5 . .
H74E C74A H74F 109.5 . .
C75A C74A H74D 109.5 . .
C75A C74A H74E 109.5 . .
C75A C74A H74F 109.5 . .
C76 C75 C74 118.5(9) . .
C76 C75 C80 128.3(11) . .
C80 C75 C74 113.2(8) . .
C76A C75A C74A 116.8(9) . .
C76A C75A C80A 123.4(12) . .
C80A C75A C74A 119.7(9) . .
C75 C76 H76 122.3 . .
C75 C76 C77 115.4(11) . .
C77 C76 H76 122.3 . .
C75A C76A H76A 120.7 . .
C77A C76A C75A 118.5(11) . .
C77A C76A H76A 120.7 . .
C76 C77 H77 121.8 . .
C78 C77 C76 116.4(11) . .
C78 C77 H77 121.8 . .
C76A C77A H77A 121.5 . .
C76A C77A C78A 117.0(12) . .
C78A C77A H77A 121.5 . .
C77 C78 H78 116.5 . .
C77 C78 C79 127.1(12) . .
C79 C78 H78 116.5 . .
C77A C78A H78A 116.4 . .
C77A C78A C79A 127.2(12) . .
C79A C78A H78A 116.4 . .
C78 C79 H79 121.9 . .
C78 C79 C80 116.2(11) . .
C80 C79 H79 121.9 . .
C78A C79A H79A 122.5 . .
C80A C79A C78A 115.0(12) . .
C80A C79A H79A 122.5 . .
C75 C80 C79 116.1(11) . .
C75 C80 H80 121.9 . .
C79 C80 H80 121.9 . .
C75A C80A H80A 120.6 . .
C79A C80A C75A 118.8(12) . .
C79A C80A H80A 120.6 . .

loop_
_geom_bond_atom_site_label_1
_geom_bond_atom_site_label_2
_geom_bond_distance
_geom_bond_site_symmetry_2
Th1 P1 2.8982(17) .
Th1 N1 2.315(4) .
Th1 N2 2.320(4) .
Th1 N3 2.320(4) .
Th1 N4 2.757(4) .
Th2 P1 2.8977(17) .
Th2 N5 2.317(4) .
Th2 N6 2.325(4) .
Th2 N7 2.314(4) .
Th2 N8 2.752(5) .
P1 H1 1.4300(10) .
Si1 N1 1.734(4) .
Si1 C1 1.905(5) .
Si1 C4 1.897(5) .
Si1 C7 1.881(5) .
Si2 N2 1.734(4) .
Si2 C12 1.968(11) .
Si2 C12A 1.822(10) .
Si2 C15 1.881(11) .
Si2 C15A 1.883(12) .
Si2 C18 1.814(9) .
Si2 C18A 1.963(11) .
Si3 N3 1.724(4) .
Si3 C23 1.903(5) .
Si3 C26 1.880(5) .
Si3 C29 1.902(5) .
Si4 N5 1.730(4) .
Si4 C34 1.895(6) .
Si4 C37 1.889(5) .
Si4 C40 1.897(5) .
Si5 N6 1.727(4) .
Si5 C45 1.905(5) .
Si5 C48 1.883(5) .
Si5 C51 1.907(6) .
Si6 N7 1.605(7) .
Si6 C56 1.904(10) .
Si6 C59 1.901(10) .
Si6 C62 1.903(9) .
Si6A N7 1.904(7) .
Si6A C56A 1.880(10) .
Si6A C59A 1.880(10) .
Si6A C62A 1.918(9) .
N1 C10 1.480(6) .
N2 C21 1.482(7) .
N3 C32 1.504(7) .
N4 C11 1.475(6) .
N4 C22 1.478(6) .
N4 C33 1.485(7) .
N5 C43 1.478(6) .
N6 C54 1.485(7) .
N7 C65 1.477(8) .
N8 C44 1.475(7) .
N8 C55 1.488(8) .
N8 C66 1.476(8) .
C1 H1A 1.0000 .
C1 C2 1.536(7) .
C1 C3 1.535(6) .
C2 H2A 0.9800 .
C2 H2B 0.9800 .
C2 H2C 0.9800 .
C3 H3A 0.9800 .
C3 H3B 0.9800 .
C3 H3C 0.9800 .
C4 H4 1.0000 .
C4 C5 1.533(7) .
C4 C6 1.522(7) .
C5 H5A 0.9800 .
C5 H5B 0.9800 .
C5 H5C 0.9800 .
C6 H6A 0.9800 .
C6 H6B 0.9800 .
C6 H6C 0.9800 .
C7 H7 1.0000 .
C7 C8 1.532(6) .
C7 C9 1.533(7) .
C8 H8A 0.9800 .
C8 H8B 0.9800 .
C8 H8C 0.9800 .
C9 H9A 0.9800 .
C9 H9B 0.9800 .
C9 H9C 0.9800 .
C10 H10A 0.9900 .
C10 H10B 0.9900 .
C10 C11 1.521(7) .
C11 H11A 0.9900 .
C11 H11B 0.9900 .
C12 H12 1.0000 .
C12 C13 1.525(12) .
C12 C14 1.544(12) .
C12A H12A 1.0000 .
C12A C13A 1.421(12) .
C12A C14A 1.508(12) .
C13 H13A 0.9800 .
C13 H13B 0.9800 .
C13 H13C 0.9800 .
C13A H13D 0.9800 .
C13A H13E 0.9800 .
C13A H13F 0.9800 .
C14 H14A 0.9800 .
C14 H14B 0.9800 .
C14 H14C 0.9800 .
C14A H14D 0.9800 .
C14A H14E 0.9800 .
C14A H14F 0.9800 .
C15 H15 1.0000 .
C15 C16 1.532(12) .
C15 C17 1.522(11) .
C15A H15A 1.0000 .
C15A C16A 1.530(13) .
C15A C17A 1.519(13) .
C16 H16A 0.9800 .
C16 H16B 0.9800 .
C16 H16C 0.9800 .
C16A H16D 0.9800 .
C16A H16E 0.9800 .
C16A H16F 0.9800 .
C17 H17A 0.9800 .
C17 H17B 0.9800 .
C17 H17C 0.9800 .
C17A H17D 0.9800 .
C17A H17E 0.9800 .
C17A H17F 0.9800 .
C18 H18 1.0000 .
C18 C19 1.509(10) .
C18 C20 1.491(12) .
C18A H18A 1.0000 .
C18A C19A 1.538(11) .
C18A C20A 1.548(12) .
C19 H19A 0.9800 .
C19 H19B 0.9800 .
C19 H19C 0.9800 .
C19A H19D 0.9800 .
C19A H19E 0.9800 .
C19A H19F 0.9800 .
C20 H20A 0.9800 .
C20 H20B 0.9800 .
C20 H20C 0.9800 .
C20A H20D 0.9800 .
C20A H20E 0.9800 .
C20A H20F 0.9800 .
C21 H21A 0.9900 .
C21 H21B 0.9900 .
C21 C22 1.503(8) .
C22 H22A 0.9900 .
C22 H22B 0.9900 .
C23 H23 1.0000 .
C23 C24 1.539(7) .
C23 C25 1.533(7) .
C24 H24A 0.9800 .
C24 H24B 0.9800 .
C24 H24C 0.9800 .
C25 H25A 0.9800 .
C25 H25B 0.9800 .
C25 H25C 0.9800 .
C26 H26 1.0000 .
C26 C27 1.541(6) .
C26 C28 1.535(6) .
C27 H27A 0.9800 .
C27 H27B 0.9800 .
C27 H27C 0.9800 .
C28 H28A 0.9800 .
C28 H28B 0.9800 .
C28 H28C 0.9800 .
C29 H29 1.0000 .
C29 C30 1.540(7) .
C29 C31 1.524(7) .
C30 H30A 0.9800 .
C30 H30B 0.9800 .
C30 H30C 0.9800 .
C31 H31A 0.9800 .
C31 H31B 0.9800 .
C31 H31C 0.9800 .
C32 H32A 0.9900 .
C32 H32B 0.9900 .
C32 C33 1.505(7) .
C33 H33A 0.9900 .
C33 H33B 0.9900 .
C34 H34 1.0000 .
C34 C35 1.533(7) .
C34 C36 1.534(7) .
C35 H35A 0.9800 .
C35 H35B 0.9800 .
C35 H35C 0.9800 .
C36 H36A 0.9800 .
C36 H36B 0.9800 .
C36 H36C 0.9800 .
C37 H37 1.0000 .
C37 C38 1.528(7) .
C37 C39 1.510(8) .
C38 H38A 0.9800 .
C38 H38B 0.9800 .
C38 H38C 0.9800 .
C39 H39A 0.9800 .
C39 H39B 0.9800 .
C39 H39C 0.9800 .
C40 H40 1.0000 .
C40 C41 1.531(7) .
C40 C42 1.522(7) .
C41 H41A 0.9800 .
C41 H41B 0.9800 .
C41 H41C 0.9800 .
C42 H42A 0.9800 .
C42 H42B 0.9800 .
C42 H42C 0.9800 .
C43 H43A 0.9900 .
C43 H43B 0.9900 .
C43 C44 1.508(7) .
C44 H44A 0.9900 .
C44 H44B 0.9900 .
C45 H45 1.0000 .
C45 C46 1.541(8) .
C45 C47 1.531(8) .
C46 H46A 0.9800 .
C46 H46B 0.9800 .
C46 H46C 0.9800 .
C47 H47A 0.9800 .
C47 H47B 0.9800 .
C47 H47C 0.9800 .
C48 H48 1.0000 .
C48 C49 1.545(6) .
C48 C50 1.536(6) .
C49 H49A 0.9800 .
C49 H49B 0.9800 .
C49 H49C 0.9800 .
C50 H50A 0.9800 .
C50 H50B 0.9800 .
C50 H50C 0.9800 .
C51 H51 1.0000 .
C51 C52 1.532(7) .
C51 C53 1.534(7) .
C52 H52A 0.9800 .
C52 H52B 0.9800 .
C52 H52C 0.9800 .
C53 H53A 0.9800 .
C53 H53B 0.9800 .
C53 H53C 0.9800 .
C54 H54A 0.9900 .
C54 H54B 0.9900 .
C54 C55 1.513(9) .
C55 H55A 0.9900 .
C55 H55B 0.9900 .
C56 H56 1.0000 .
C56 C57 1.537(12) .
C56 C58 1.513(12) .
C56A H56A 1.0000 .
C56A C57A 1.521(12) .
C56A C58A 1.515(12) .
C57 H57A 0.9800 .
C57 H57B 0.9800 .
C57 H57C 0.9800 .
C57A H57D 0.9800 .
C57A H57E 0.9800 .
C57A H57F 0.9800 .
C58 H58A 0.9800 .
C58 H58B 0.9800 .
C58 H58C 0.9800 .
C58A H58D 0.9800 .
C58A H58E 0.9800 .
C58A H58F 0.9800 .
C59 H59 1.0000 .
C59 C60 1.537(11) .
C59 C61 1.520(11) .
C59A H59A 1.0000 .
C59A C60A 1.538(11) .
C59A C61A 1.536(11) .
C60 H60A 0.9800 .
C60 H60B 0.9800 .
C60 H60C 0.9800 .
C60A H60D 0.9800 .
C60A H60E 0.9800 .
C60A H60F 0.9800 .
C61 H61A 0.9800 .
C61 H61B 0.9800 .
C61 H61C 0.9800 .
C61A H61D 0.9800 .
C61A H61E 0.9800 .
C61A H61F 0.9800 .
C62 H62 1.0000 .
C62 C63 1.525(11) .
C62 C64 1.528(11) .
C62A H62A 1.0000 .
C62A C63A 1.517(11) .
C62A C64A 1.525(12) .
C63 H63A 0.9800 .
C63 H63B 0.9800 .
C63 H63C 0.9800 .
C63A H63D 0.9800 .
C63A H63E 0.9800 .
C63A H63F 0.9800 .
C64 H64A 0.9800 .
C64 H64B 0.9800 .
C64 H64C 0.9800 .
C64A H64D 0.9800 .
C64A H64E 0.9800 .
C64A H64F 0.9800 .
C65 H65A 0.9900 .
C65 H65B 0.9900 .
C65 C66 1.509(9) .
C66 H66A 0.9900 .
C66 H66B 0.9900 .
C73 H73 0.9500 .
C73 C68 1.374(9) .
C73 C72 1.401(9) .
C67 H67A 0.9800 .
C67 H67B 0.9800 .
C67 H67C 0.9800 .
C67 C68 1.535(9) .
C67A H67D 0.9800 .
C67A H67E 0.9800 .
C67A H67F 0.9800 .
C67A C68A 1.598(9) .
C68A C69A 1.394(9) .
C68A C73A 1.395(7) .
C69 H69 0.9500 .
C69 C68 1.378(9) .
C69 C70 1.376(9) .
C69A H69A 0.9500 .
C69A C70A 1.383(7) .
C70A H70A 0.9500 .
C70A C71A 1.380(7) .
C71 H71 0.9500 .
C71 C72 1.383(9) .
C71 C70 1.389(9) .
C71A H71A 0.9500 .
C71A C72A 1.392(7) .
C72 H72 0.9500 .
C72A H72A 0.9500 .
C72A C73A 1.381(7) .
C70 H70 0.9500 .
C73A H73A 0.9500 .
C74 H74B 0.9800 .
C74 H74A 0.9800 .
C74 H74C 0.9800 .
C74 C75 1.534(9) .
C74A H74D 0.9800 .
C74A H74E 0.9800 .
C74A H74F 0.9800 .
C74A C75A 1.570(9) .
C75 C76 1.359(9) .
C75 C80 1.385(9) .
C75A C76A 1.387(9) .
C75A C80A 1.395(9) .
C76 H76 0.9500 .
C76 C77 1.420(9) .
C76A H76A 0.9500 .
C76A C77A 1.359(9) .
C77 H77 0.9500 .
C77 C78 1.369(9) .
C77A H77A 0.9500 .
C77A C78A 1.360(9) .
C78 H78 0.9500 .
C78 C79 1.386(9) .
C78A H78A 0.9500 .
C78A C79A 1.399(9) .
C79 H79 0.9500 .
C79 C80 1.390(9) .
C79A H79A 0.9500 .
C79A C80A 1.374(9) .
C80 H80 0.9500 .
C80A H80A 0.9500 .

loop_
_geom_torsion_atom_site_label_1
_geom_torsion_atom_site_label_2
_geom_torsion_atom_site_label_3
_geom_torsion_atom_site_label_4
_geom_torsion
_geom_torsion_site_symmetry_1
_geom_torsion_site_symmetry_2
_geom_torsion_site_symmetry_3
_geom_torsion_site_symmetry_4
Th1 N1 C10 C11 65.3(4) . . . .
Th1 N2 C21 C22 66.1(5) . . . .
Th1 N3 C32 C33 64.5(4) . . . .
Th1 N4 C11 C10 28.6(4) . . . .
Th1 N4 C22 C21 26.6(5) . . . .
Th1 N4 C33 C32 28.2(4) . . . .
Th2 N5 C43 C44 65.6(5) . . . .
Th2 N6 C54 C55 65.2(5) . . . .
Th2 N7 C65 C66 65.9(5) . . . .
Th2 N8 C44 C43 28.3(5) . . . .
Th2 N8 C55 C54 28.3(6) . . . .
Th2 N8 C66 C65 27.3(5) . . . .
Si1 N1 C10 C11 -112.6(4) . . . .
Si2 N2 C21 C22 -115.1(4) . . . .
Si3 N3 C32 C33 -111.0(4) . . . .
Si4 N5 C43 C44 -112.7(4) . . . .
Si5 N6 C54 C55 -115.6(4) . . . .
Si6 N7 C65 C66 -111.9(5) . . . .
Si6A N7 C65 C66 -110.5(5) . . . .
N1 Si1 C4 C5 61.6(4) . . . .
N1 Si1 C4 C6 -65.3(5) . . . .
N1 Si1 C7 C8 179.5(4) . . . .
N1 Si1 C7 C9 -53.3(5) . . . .
N1 C10 C11 N4 -61.8(5) . . . .
N2 Si2 C12A C13A -58.2(18) . . . .
N2 Si2 C12A C14A 67.4(12) . . . .
N2 Si2 C15 C16 179.2(18) . . . .
N2 Si2 C15 C17 -41(2) . . . .
N2 Si2 C15A C16A -164(2) . . . .
N2 Si2 C15A C17A -49(2) . . . .
N2 Si2 C18 C19 170.4(10) . . . .
N2 Si2 C18 C20 -67.7(9) . . . .
N2 C21 C22 N4 -61.0(6) . . . .
N3 Si3 C26 C27 -53.5(4) . . . .
N3 Si3 C26 C28 179.8(4) . . . .
N3 C32 C33 N4 -61.1(5) . . . .
N5 Si4 C34 C35 71.1(5) . . . .
N5 Si4 C34 C36 -161.3(4) . . . .
N5 Si4 C37 C38 64.7(5) . . . .
N5 Si4 C37 C39 -61.5(6) . . . .
N5 Si4 C40 C41 -177.7(4) . . . .
N5 Si4 C40 C42 -52.2(4) . . . .
N5 C43 C44 N8 -61.3(6) . . . .
N6 Si5 C48 C49 -46.6(4) . . . .
N6 Si5 C48 C50 -173.0(4) . . . .
N6 C54 C55 N8 -61.7(6) . . . .
N7 Si6A C56A C57A 177.1(11) . . . .
N7 Si6A C56A C58A -53.9(16) . . . .
N7 Si6A C59A C60A -169.1(9) . . . .
N7 Si6A C59A C61A -43.7(11) . . . .
N7 C65 C66 N8 -61.5(6) . . . .
C1 Si1 N1 Th1 -125.9(3) . . . .
C1 Si1 N1 C10 51.3(4) . . . .
C1 Si1 C4 C5 -60.1(4) . . . .
C1 Si1 C4 C6 173.1(5) . . . .
C1 Si1 C7 C8 -58.4(5) . . . .
C1 Si1 C7 C9 68.9(5) . . . .
C4 Si1 N1 Th1 115.4(3) . . . .
C4 Si1 N1 C10 -67.4(4) . . . .
C4 Si1 C7 C8 58.2(5) . . . .
C4 Si1 C7 C9 -174.5(4) . . . .
C7 Si1 N1 Th1 -3.2(4) . . . .
C7 Si1 N1 C10 174.0(4) . . . .
C7 Si1 C4 C5 179.4(4) . . . .
C7 Si1 C4 C6 52.6(5) . . . .
C11 N4 C22 C21 143.6(5) . . . .
C11 N4 C33 C32 -88.1(5) . . . .
C12 Si2 N2 Th1 -118.4(5) . . . .
C12 Si2 N2 C21 63.2(5) . . . .
C12 Si2 C15 C16 -65(2) . . . .
C12 Si2 C15 C17 75(2) . . . .
C12 Si2 C18 C19 52.5(12) . . . .
C12 Si2 C18 C20 174.4(9) . . . .
C12A Si2 N2 Th1 -141.6(6) . . . .
C12A Si2 N2 C21 40.0(7) . . . .
C12A Si2 C15A C16A -28(3) . . . .
C12A Si2 C15A C17A 87(2) . . . .
C15 Si2 N2 Th1 -7.3(13) . . . .
C15 Si2 N2 C21 174.3(13) . . . .
C15 Si2 C18 C19 -60.6(17) . . . .
C15 Si2 C18 C20 61.3(15) . . . .
C15A Si2 N2 Th1 -8.2(15) . . . .
C15A Si2 N2 C21 173.4(14) . . . .
C15A Si2 C12A C13A 170.4(18) . . . .
C15A Si2 C12A C14A -64.1(16) . . . .
C18 Si2 N2 Th1 128.5(5) . . . .
C18 Si2 N2 C21 -50.0(6) . . . .
C18 Si2 C15 C16 47(3) . . . .
C18 Si2 C15 C17 -173.2(16) . . . .
C18A Si2 N2 Th1 98.8(6) . . . .
C18A Si2 N2 C21 -79.6(6) . . . .
C18A Si2 C12A C13A 60.9(18) . . . .
C18A Si2 C12A C14A -173.6(10) . . . .
C18A Si2 C15A C16A 86(3) . . . .
C18A Si2 C15A C17A -159.6(19) . . . .
C22 N4 C11 C10 -88.2(5) . . . .
C22 N4 C33 C32 145.2(4) . . . .
C23 Si3 N3 Th1 -126.8(3) . . . .
C23 Si3 N3 C32 47.3(4) . . . .
C23 Si3 C26 C27 68.6(4) . . . .
C23 Si3 C26 C28 -58.2(5) . . . .
C26 Si3 N3 Th1 -3.7(4) . . . .
C26 Si3 N3 C32 170.4(3) . . . .
C29 Si3 N3 Th1 113.5(3) . . . .
C29 Si3 N3 C32 -72.4(4) . . . .
C29 Si3 C26 C27 -174.7(4) . . . .
C29 Si3 C26 C28 58.6(4) . . . .
C33 N4 C11 C10 144.8(4) . . . .
C33 N4 C22 C21 -90.4(5) . . . .
C34 Si4 N5 Th2 -129.0(3) . . . .
C34 Si4 N5 C43 48.8(4) . . . .
C34 Si4 C37 C38 -56.0(5) . . . .
C34 Si4 C37 C39 177.8(5) . . . .
C34 Si4 C40 C41 -56.2(5) . . . .
C34 Si4 C40 C42 69.3(5) . . . .
C37 Si4 N5 Th2 112.6(3) . . . .
C37 Si4 N5 C43 -69.5(4) . . . .
C37 Si4 C34 C35 -166.7(5) . . . .
C37 Si4 C34 C36 -39.0(5) . . . .
C37 Si4 C40 C41 60.7(5) . . . .
C37 Si4 C40 C42 -173.8(4) . . . .
C40 Si4 N5 Th2 -5.9(4) . . . .
C40 Si4 N5 C43 172.0(4) . . . .
C40 Si4 C34 C35 -48.8(5) . . . .
C40 Si4 C34 C36 78.9(5) . . . .
C40 Si4 C37 C38 -177.1(4) . . . .
C40 Si4 C37 C39 56.7(6) . . . .
C44 N8 C55 C54 -89.4(6) . . . .
C44 N8 C66 C65 144.8(5) . . . .
C45 Si5 N6 Th2 -132.6(4) . . . .
C45 Si5 N6 C54 48.6(5) . . . .
C45 Si5 C48 C49 78.6(4) . . . .
C45 Si5 C48 C50 -47.9(5) . . . .
C48 Si5 N6 Th2 -11.7(4) . . . .
C48 Si5 N6 C54 169.4(4) . . . .
C51 Si5 N6 Th2 104.4(4) . . . .
C51 Si5 N6 C54 -74.5(5) . . . .
C51 Si5 C48 C49 -165.7(4) . . . .
C51 Si5 C48 C50 67.8(5) . . . .
C55 N8 C44 C43 145.8(5) . . . .
C55 N8 C66 C65 -89.8(6) . . . .
C56 Si6 N7 Th2 120.0(6) . . . .
C56 Si6 N7 C65 -63.5(6) . . . .
C56A Si6A C59A C60A 70.3(12) . . . .
C56A Si6A C59A C61A -164.3(10) . . . .
C59 Si6 N7 Th2 2.7(7) . . . .
C59 Si6 N7 C65 179.1(5) . . . .
C59A Si6A C56A C57A -60.1(14) . . . .
C59A Si6A C56A C58A 68.8(16) . . . .
C62 Si6 N7 Th2 -117.7(6) . . . .
C62 Si6 N7 C65 58.7(6) . . . .
C62A Si6A C56A C57A 55.6(13) . . . .
C62A Si6A C56A C58A -175.5(15) . . . .
C62A Si6A C59A C60A -44.3(11) . . . .
C62A Si6A C59A C61A 81.1(10) . . . .
C66 N8 C44 C43 -88.7(6) . . . .
C66 N8 C55 C54 144.8(5) . . . .
C67A C68A C69A C70A 179.5(13) . . . .
C67A C68A C73A C72A -179.1(13) . . . .
C68A C69A C70A C71A 0(3) . . . .
C68 C73 C72 C71 1.7(18) . . . .
C68 C69 C70 C71 -1.7(17) . . . .
C69A C68A C73A C72A 1(2) . . . .
C69A C70A C71A C72A 0(4) . . . .
C70A C71A C72A C73A 0(4) . . . .
C71A C72A C73A C68A -1(3) . . . .
C72 C73 C68 C67 -179.4(10) . . . .
C72 C73 C68 C69 -2.4(19) . . . .
C72 C71 C70 C69 2(2) . . . .
C70 C69 C68 C73 2.4(19) . . . .
C70 C69 C68 C67 179.4(10) . . . .
C70 C71 C72 C73 -2(2) . . . .
C73A C68A C69A C70A 0(2) . . . .
C74 C75 C76 C77 179.4(11) . . . .
C74 C75 C80 C79 179.7(12) . . . .
C74A C75A C76A C77A -179.9(12) . . . .
C74A C75A C80A C79A 177.9(12) . . . .
C75 C76 C77 C78 -1.2(19) . . . .
C75A C76A C77A C78A 2(2) . . . .
C76 C75 C80 C79 2(2) . . . .
C76 C77 C78 C79 7(3) . . . .
C76A C75A C80A C79A -3(2) . . . .
C76A C77A C78A C79A -2(3) . . . .
C77 C78 C79 C80 -8(3) . . . .
C77A C78A C79A C80A 0(3) . . . .
C78 C79 C80 C75 3(2) . . . .
C78A C79A C80A C75A 2(2) . . . .
C80 C75 C76 C77 -3.4(18) . . . .
C80A C75A C76A C77A 0.6(18) . . . .
